data_4301544
loop_
_publ_author_name
'Barry A. Blight'
'James A. Wisner'
'Michael C. Jennings'

_publ_section_title
;
Stability of [2]Pseudorotaxanes Templated Through Second-Sphere Coordination
;
_journal_name_full 'Inorganic Chemistry'
_journal_page_first 1920
_journal_page_last 1927
_journal_paper_doi 10.1021/ic801725u
_journal_volume 48
_journal_year 2009
_chemical_formula_moiety '2(C68 H80 N4 O4), 2(C20 H28 Cl2 N4 Pd), 7(C H Cl3)'
_chemical_formula_sum 'C91.5 H111.5 Cl12.5 N8 O4 Pd'
_chemical_formula_weight 1936.91
_chemical_name_systematic
; 
 ? 
;
_space_group_IT_number 2
_symmetry_cell_setting triclinic
_symmetry_space_group_name_Hall '-P 1'
_symmetry_space_group_name_H-M 'P -1'
_atom_sites_solution_hydrogens geom
_atom_sites_solution_primary direct
_atom_sites_solution_secondary difmap
_audit_creation_method SHELXL-97
_cell_angle_alpha 81.672(5)
_cell_angle_beta 80.221(6)
_cell_angle_gamma 87.215(6)
_cell_formula_units_Z 4
_cell_length_a 16.4463(2)
_cell_length_b 18.2388(2)
_cell_length_c 32.9736(4)
_cell_measurement_reflns_used 92856
_cell_measurement_temperature 150(2)
_cell_measurement_theta_max 27.48
_cell_measurement_theta_min 2.04
_cell_volume 9641.4(3)
_computing_cell_refinement 'DENZO-SMN (Otwinowski & Minor, 1997)'
_computing_data_collection 'COLLECT (Nonius, 1997-2001)'
_computing_data_reduction DENZO-SMN
_computing_molecular_graphics 'SHELXTL/PC (Sheldrick, 2001)'
_computing_publication_material SHELXTL/PC
_computing_structure_refinement 'SHELXL-97 (Sheldrick, 1997)'
_computing_structure_solution 'SHELXS-97 (Sheldrick, 1997)'
_diffrn_ambient_temperature 150(2)
_diffrn_measured_fraction_theta_full 0.996
_diffrn_measured_fraction_theta_max 0.996
_diffrn_measurement_device_type 'Nonius Kappa-CCD'
_diffrn_measurement_method '\f scans, and \w scans with \k offsets'
_diffrn_radiation_monochromator graphite
_diffrn_radiation_source 'fine-focus sealed tube'
_diffrn_radiation_type MoK\a
_diffrn_radiation_wavelength 0.71073
_diffrn_reflns_av_R_equivalents 0.068
_diffrn_reflns_av_sigmaI/netI 0.0787
_diffrn_reflns_limit_h_max 19
_diffrn_reflns_limit_h_min -19
_diffrn_reflns_limit_k_max 21
_diffrn_reflns_limit_k_min -21
_diffrn_reflns_limit_l_max 39
_diffrn_reflns_limit_l_min -39
_diffrn_reflns_number 140204
_diffrn_reflns_theta_full 25.03
_diffrn_reflns_theta_max 25.03
_diffrn_reflns_theta_min 2.56
_diffrn_standards_number 0
_exptl_absorpt_coefficient_mu 0.591
_exptl_absorpt_correction_T_max 0.9711
_exptl_absorpt_correction_T_min 0.7980
_exptl_absorpt_correction_type multi-scan
_exptl_absorpt_process_details 'DENZO-SMN (Otwinowski & Minor, 1997)'
_exptl_crystal_colour yellow
_exptl_crystal_density_diffrn 1.334
_exptl_crystal_density_method 'not measured'
_exptl_crystal_description plate
_exptl_crystal_F_000 4028
_exptl_crystal_size_max 0.40
_exptl_crystal_size_mid 0.13
_exptl_crystal_size_min 0.05
_refine_diff_density_max 3.734
_refine_diff_density_min -1.331
_refine_diff_density_rms 0.107
_refine_ls_extinction_method none
_refine_ls_goodness_of_fit_ref 1.083
_refine_ls_hydrogen_treatment constr
_refine_ls_matrix_type full
_refine_ls_number_parameters 2135
_refine_ls_number_reflns 33952
_refine_ls_number_restraints 0
_refine_ls_restrained_S_all 1.083
_refine_ls_R_factor_all 0.1193
_refine_ls_R_factor_gt 0.0737
_refine_ls_shift/su_max 0.001
_refine_ls_shift/su_mean 0.000
_refine_ls_structure_factor_coef Fsqd
_refine_ls_weighting_details 'calc w=1/[\s^2^(Fo^2^)+(0.1318P)^2^+7.4795P] where P=(Fo^2^+2Fc^2^)/3'
_refine_ls_weighting_scheme calc
_refine_ls_wR_factor_gt 0.2063
_refine_ls_wR_factor_ref 0.2344
_reflns_number_gt 21811
_reflns_number_total 33952
_reflns_threshold_expression >2sigma(I)
_cod_data_source_file ic801725u_si_001_2.cif
_cod_data_source_block 07160
_cod_depositor_comments
;
The following automatic conversions were performed:
'_symmetry_cell_setting' value 'Triclinic' changed to 'triclinic'
according to '/home/saulius/struct/CIF-dictionaries/cif_core.dic'
dictionary named 'cif_core.dic' version 2.4.1 from 2010-06-29.

Automatic conversion script
Id: cif_fix_enum 1527 2010-12-29 10:47:43Z saulius 
;
_cod_original_cell_volume 9641.4(2)
_cod_original_formula_sum 'C91.50 H111.50 Cl12.50 N8 O4 Pd'
_cod_database_code 4301544

loop_
_symmetry_equiv_pos_as_xyz
'x, y, z'
'-x, -y, -z'

loop_
_atom_site_label
_atom_site_type_symbol
_atom_site_fract_x
_atom_site_fract_y
_atom_site_fract_z
_atom_site_U_iso_or_equiv
_atom_site_adp_type
_atom_site_occupancy
_atom_site_symmetry_multiplicity
_atom_site_calc_flag
_atom_site_refinement_flags
_atom_site_disorder_assembly
_atom_site_disorder_group
Pd1 Pd 0.94733(2) 0.61144(2) 0.401591(12) 0.02975(13) Uani 1 1 d . . .
Cl11 Cl 0.82642(8) 0.67184(8) 0.42584(4) 0.0402(4) Uani 1 1 d . . .
Cl12 Cl 1.06986(8) 0.54685(8) 0.38695(4) 0.0342(3) Uani 1 1 d . . .
N101 N 0.8850(3) 0.5215(3) 0.39735(14) 0.0341(11) Uani 1 1 d . . .
C102 C 0.8292(3) 0.4877(3) 0.42824(16) 0.0331(13) Uani 1 1 d . . .
H10A H 0.8215 0.5053 0.4544 0.040 Uiso 1 1 calc R . .
C103 C 0.7831(3) 0.4299(3) 0.42417(17) 0.0364(14) Uani 1 1 d . . .
H10B H 0.7455 0.4081 0.4474 0.044 Uiso 1 1 calc R . .
C104 C 0.7901(3) 0.4019(3) 0.38598(17) 0.0320(13) Uani 1 1 d . . .
C105 C 0.8485(3) 0.4368(4) 0.35409(18) 0.0408(15) Uani 1 1 d . . .
H10C H 0.8568 0.4210 0.3274 0.049 Uiso 1 1 calc R . .
C106 C 0.8943(3) 0.4939(4) 0.36092(18) 0.0424(15) Uani 1 1 d . . .
H10D H 0.9347 0.5150 0.3387 0.051 Uiso 1 1 calc R . .
N107 N 0.7440(3) 0.3443(3) 0.38108(13) 0.0355(11) Uani 1 1 d . . .
C108 C 0.6695(4) 0.3233(4) 0.41187(19) 0.0443(15) Uani 1 1 d . . .
H10E H 0.6250 0.3606 0.4073 0.053 Uiso 1 1 calc R . .
H10F H 0.6820 0.3250 0.4400 0.053 Uiso 1 1 calc R . .
C109 C 0.6385(4) 0.2490(4) 0.4105(2) 0.0477(16) Uani 1 1 d . . .
H10G H 0.5845 0.2428 0.4289 0.057 Uiso 1 1 calc R . .
H10H H 0.6773 0.2109 0.4213 0.057 Uiso 1 1 calc R . .
C110 C 0.6288(4) 0.2367(4) 0.3671(2) 0.0503(17) Uani 1 1 d . . .
H11A H 0.6133 0.1848 0.3674 0.060 Uiso 1 1 calc R . .
H11B H 0.5843 0.2698 0.3575 0.060 Uiso 1 1 calc R . .
C111 C 0.7088(4) 0.2525(4) 0.3376(2) 0.0518(17) Uani 1 1 d . . .
H11C H 0.7008 0.2476 0.3091 0.062 Uiso 1 1 calc R . .
H11D H 0.7514 0.2154 0.3454 0.062 Uiso 1 1 calc R . .
C112 C 0.7390(4) 0.3298(4) 0.33823(19) 0.0473(16) Uani 1 1 d . . .
H11E H 0.7943 0.3356 0.3209 0.057 Uiso 1 1 calc R . .
H11F H 0.7010 0.3670 0.3259 0.057 Uiso 1 1 calc R . .
N121 N 1.0070(3) 0.7057(2) 0.40056(14) 0.0309(11) Uani 1 1 d . . .
C122 C 1.0525(3) 0.7379(3) 0.36540(17) 0.0337(13) Uani 1 1 d . . .
H12A H 1.0585 0.7136 0.3414 0.040 Uiso 1 1 calc R . .
C123 C 1.0906(4) 0.8040(3) 0.36229(18) 0.0398(15) Uani 1 1 d . . .
H12B H 1.1203 0.8249 0.3362 0.048 Uiso 1 1 calc R . .
C124 C 1.0865(4) 0.8416(3) 0.39706(18) 0.0368(14) Uani 1 1 d . . .
C125 C 1.0374(4) 0.8073(3) 0.43341(18) 0.0377(14) Uani 1 1 d . . .
H12C H 1.0305 0.8299 0.4580 0.045 Uiso 1 1 calc R . .
C126 C 0.9997(3) 0.7426(3) 0.43397(17) 0.0343(14) Uani 1 1 d . . .
H12D H 0.9663 0.7221 0.4591 0.041 Uiso 1 1 calc R . .
N127 N 1.1292(4) 0.9046(3) 0.39576(18) 0.0566(15) Uani 1 1 d . . .
C128 C 1.1609(4) 0.9507(4) 0.3572(2) 0.0562(18) Uani 1 1 d . . .
H12E H 1.1704 0.9202 0.3343 0.067 Uiso 1 1 calc R . .
H12F H 1.2144 0.9710 0.3595 0.067 Uiso 1 1 calc R . .
C129 C 1.1010(6) 1.0136(4) 0.3476(3) 0.079(2) Uani 1 1 d . . .
H12G H 1.0498 0.9935 0.3420 0.095 Uiso 1 1 calc R . .
H12H H 1.1256 1.0467 0.3225 0.095 Uiso 1 1 calc R . .
C130 C 1.0804(6) 1.0578(5) 0.3845(3) 0.092(3) Uani 1 1 d . . .
H13A H 1.1299 1.0847 0.3869 0.111 Uiso 1 1 calc R . .
H13B H 1.0362 1.0950 0.3792 0.111 Uiso 1 1 calc R . .
C131 C 1.0533(5) 1.0097(5) 0.4240(3) 0.079(3) Uani 1 1 d . . .
H13C H 0.9993 0.9886 0.4234 0.094 Uiso 1 1 calc R . .
H13D H 1.0465 1.0394 0.4473 0.094 Uiso 1 1 calc R . .
C132 C 1.1156(5) 0.9482(4) 0.4307(2) 0.067(2) Uani 1 1 d . . .
H13E H 1.1684 0.9693 0.4334 0.080 Uiso 1 1 calc R . .
H13F H 1.0958 0.9154 0.4568 0.080 Uiso 1 1 calc R . .
C11A C 1.0218(4) 0.6734(4) 0.11612(19) 0.0546(19) Uani 1 1 d . . .
H11G H 1.0581 0.6500 0.0942 0.066 Uiso 1 1 calc R . .
H11H H 0.9906 0.7148 0.1024 0.066 Uiso 1 1 calc R . .
C12A C 1.0743(4) 0.7035(4) 0.14327(18) 0.0447(16) Uani 1 1 d . . .
H12I H 1.1097 0.7428 0.1263 0.054 Uiso 1 1 calc R . .
H12J H 1.1106 0.6632 0.1542 0.054 Uiso 1 1 calc R . .
C13A C 1.0204(3) 0.7353(3) 0.17966(17) 0.0364(14) Uani 1 1 d . . .
H13G H 0.9853 0.7766 0.1687 0.044 Uiso 1 1 calc R . .
H13H H 1.0562 0.7554 0.1965 0.044 Uiso 1 1 calc R . .
C14A C 0.9650(3) 0.6756(3) 0.20750(16) 0.0306(13) Uani 1 1 d . . .
C15A C 0.9112(3) 0.6457(3) 0.17944(16) 0.0365(14) Uani 1 1 d . . .
H15A H 0.8768 0.6055 0.1962 0.044 Uiso 1 1 calc R . .
H15B H 0.8736 0.6861 0.1698 0.044 Uiso 1 1 calc R . .
C16A C 0.9611(4) 0.6161(3) 0.14167(17) 0.0423(15) Uani 1 1 d . . .
H16A H 0.9230 0.6026 0.1239 0.051 Uiso 1 1 calc R . .
H16B H 0.9922 0.5707 0.1510 0.051 Uiso 1 1 calc R . .
C17A C 1.0171(3) 0.6151(3) 0.22930(15) 0.0257(12) Uani 1 1 d . . .
C18A C 1.0816(3) 0.6359(3) 0.24739(16) 0.0281(12) Uani 1 1 d . . .
H18A H 1.0962 0.6865 0.2428 0.034 Uiso 1 1 calc R . .
C19A C 1.1258(3) 0.5854(3) 0.27191(15) 0.0272(12) Uani 1 1 d . . .
C20A C 1.1026(3) 0.5110(3) 0.27840(15) 0.0262(12) Uani 1 1 d . . .
C21A C 1.0392(3) 0.4884(3) 0.26029(15) 0.0251(11) Uani 1 1 d . . .
C22A C 0.9985(3) 0.5406(3) 0.23585(15) 0.0261(12) Uani 1 1 d . . .
H22I H 0.9561 0.5249 0.2230 0.031 Uiso 1 1 calc R . .
C23A C 1.1946(3) 0.6107(3) 0.29076(17) 0.0332(13) Uani 1 1 d . . .
H23G H 1.2227 0.6517 0.2720 0.050 Uiso 1 1 calc R . .
H23H H 1.2340 0.5695 0.2952 0.050 Uiso 1 1 calc R . .
H23I H 1.1719 0.6274 0.3174 0.050 Uiso 1 1 calc R . .
C24A C 1.0148(4) 0.4083(3) 0.26879(17) 0.0332(13) Uani 1 1 d . . .
H24A H 0.9653 0.4027 0.2567 0.050 Uiso 1 1 calc R . .
H24B H 1.0032 0.3926 0.2989 0.050 Uiso 1 1 calc R . .
H24C H 1.0600 0.3775 0.2563 0.050 Uiso 1 1 calc R . .
N25A N 1.1390(3) 0.4593(2) 0.30736(12) 0.0260(10) Uani 1 1 d . . .
H25A H 1.1312 0.4675 0.3334 0.031 Uiso 1 1 calc R . .
C26A C 1.1845(3) 0.3988(3) 0.29781(17) 0.0278(12) Uani 1 1 d . . .
O27A O 1.2154(2) 0.3891(2) 0.26260(11) 0.0354(9) Uani 1 1 d . . .
C28A C 1.1937(3) 0.3404(3) 0.33469(15) 0.0240(11) Uani 1 1 d . . .
C29A C 1.1296(3) 0.3278(3) 0.36775(15) 0.0257(12) Uani 1 1 d . . .
H29A H 1.0807 0.3579 0.3683 0.031 Uiso 1 1 calc R . .
C30A C 1.1367(3) 0.2706(3) 0.40061(16) 0.0255(11) Uani 1 1 d . . .
C31A C 1.2103(3) 0.2288(3) 0.39927(16) 0.0280(12) Uani 1 1 d . . .
H31A H 1.2157 0.1904 0.4215 0.034 Uiso 1 1 calc R . .
C32A C 1.2765(3) 0.2415(3) 0.36645(17) 0.0293(12) Uani 1 1 d . . .
C33A C 1.2653(3) 0.2975(3) 0.33407(16) 0.0267(12) Uani 1 1 d . . .
H33A H 1.3083 0.3064 0.3109 0.032 Uiso 1 1 calc R . .
C34A C 1.3545(3) 0.1935(3) 0.36673(19) 0.0389(14) Uani 1 1 d . . .
C35A C 1.3328(4) 0.1125(3) 0.3671(3) 0.070(2) Uani 1 1 d . . .
H35A H 1.2953 0.0956 0.3928 0.106 Uiso 1 1 calc R . .
H35B H 1.3834 0.0816 0.3656 0.106 Uiso 1 1 calc R . .
H35C H 1.3060 0.1086 0.3432 0.106 Uiso 1 1 calc R . .
C36A C 1.4191(3) 0.2158(3) 0.32808(19) 0.0398(15) Uani 1 1 d . . .
H36A H 1.3977 0.2073 0.3032 0.060 Uiso 1 1 calc R . .
H36B H 1.4698 0.1860 0.3302 0.060 Uiso 1 1 calc R . .
H36C H 1.4312 0.2684 0.3261 0.060 Uiso 1 1 calc R . .
C37A C 1.3930(4) 0.2025(4) 0.4057(2) 0.0527(19) Uani 1 1 d . . .
H37A H 1.4046 0.2548 0.4053 0.079 Uiso 1 1 calc R . .
H37B H 1.4444 0.1730 0.4054 0.079 Uiso 1 1 calc R . .
H37C H 1.3541 0.1853 0.4309 0.079 Uiso 1 1 calc R . .
C38A C 1.0703(3) 0.2566(3) 0.43745(17) 0.0302(12) Uani 1 1 d . . .
O39A O 1.0848(2) 0.2261(3) 0.47113(13) 0.0531(12) Uani 1 1 d . . .
N40A N 0.9943(3) 0.2836(3) 0.43243(14) 0.0371(12) Uani 1 1 d . . .
H40A H 0.9848 0.2964 0.4069 0.044 Uiso 1 1 calc R . .
C41A C 0.9277(3) 0.2928(3) 0.46566(16) 0.0329(13) Uani 1 1 d . . .
C42A C 0.9305(3) 0.3520(3) 0.48856(17) 0.0312(13) Uani 1 1 d . . .
C43A C 0.8626(3) 0.3628(3) 0.51906(16) 0.0291(12) Uani 1 1 d . . .
H43A H 0.8642 0.4015 0.5354 0.035 Uiso 1 1 calc R . .
C44A C 0.7936(3) 0.3198(3) 0.52653(15) 0.0246(11) Uani 1 1 d . . .
C45A C 0.7942(3) 0.2612(3) 0.50378(16) 0.0298(12) Uani 1 1 d . . .
H45A H 0.7477 0.2302 0.5091 0.036 Uiso 1 1 calc R . .
C46A C 0.8609(3) 0.2464(3) 0.47327(16) 0.0314(13) Uani 1 1 d . . .
C47A C 1.0021(3) 0.4021(3) 0.4803(2) 0.0439(16) Uani 1 1 d . . .
H47A H 1.0057 0.4300 0.4524 0.066 Uiso 1 1 calc R . .
H47B H 1.0531 0.3725 0.4823 0.066 Uiso 1 1 calc R . .
H47C H 0.9948 0.4367 0.5009 0.066 Uiso 1 1 calc R . .
C48A C 0.8588(4) 0.1835(3) 0.44925(19) 0.0429(15) Uani 1 1 d . . .
H48A H 0.8506 0.2028 0.4209 0.064 Uiso 1 1 calc R . .
H48B H 0.8133 0.1511 0.4627 0.064 Uiso 1 1 calc R . .
H48C H 0.9111 0.1552 0.4484 0.064 Uiso 1 1 calc R . .
C49A C 0.7201(3) 0.3384(3) 0.55950(15) 0.0239(11) Uani 1 1 d . . .
C50A C 0.6476(3) 0.2859(3) 0.56287(16) 0.0269(12) Uani 1 1 d . . .
H50A H 0.6257 0.2936 0.5363 0.032 Uiso 1 1 calc R . .
H50B H 0.6681 0.2340 0.5674 0.032 Uiso 1 1 calc R . .
C51A C 0.5776(3) 0.2986(3) 0.59837(16) 0.0294(12) Uani 1 1 d . . .
H51A H 0.5554 0.3500 0.5936 0.035 Uiso 1 1 calc R . .
H51B H 0.5323 0.2644 0.5991 0.035 Uiso 1 1 calc R . .
C52A C 0.6089(3) 0.2857(3) 0.63981(16) 0.0318(13) Uani 1 1 d . . .
H52A H 0.6271 0.2332 0.6457 0.038 Uiso 1 1 calc R . .
H52B H 0.5637 0.2959 0.6624 0.038 Uiso 1 1 calc R . .
C53A C 0.6810(3) 0.3360(3) 0.63862(16) 0.0309(12) Uani 1 1 d . . .
H53A H 0.7031 0.3248 0.6650 0.037 Uiso 1 1 calc R . .
H53B H 0.6612 0.3884 0.6359 0.037 Uiso 1 1 calc R . .
C54A C 0.7496(3) 0.3254(3) 0.60226(15) 0.0267(12) Uani 1 1 d . . .
H54A H 0.7729 0.2743 0.6067 0.032 Uiso 1 1 calc R . .
H54B H 0.7943 0.3601 0.6018 0.032 Uiso 1 1 calc R . .
C55A C 0.6948(3) 0.4199(3) 0.54630(15) 0.0215(11) Uani 1 1 d . . .
C56A C 0.7277(3) 0.4793(3) 0.55923(15) 0.0235(11) Uani 1 1 d . . .
H56A H 0.7616 0.4696 0.5801 0.028 Uiso 1 1 calc R . .
C57A C 0.7132(3) 0.5525(3) 0.54284(15) 0.0237(11) Uani 1 1 d . . .
C58A C 0.6636(3) 0.5660(3) 0.51248(15) 0.0228(11) Uani 1 1 d . . .
C59A C 0.6293(3) 0.5085(3) 0.49809(15) 0.0253(12) Uani 1 1 d . . .
C60A C 0.6442(3) 0.4359(3) 0.51603(15) 0.0243(11) Uani 1 1 d . . .
H60A H 0.6191 0.3962 0.5074 0.029 Uiso 1 1 calc R . .
C61A C 0.7524(3) 0.6153(3) 0.55677(17) 0.0330(13) Uani 1 1 d . . .
H61A H 0.7918 0.6395 0.5336 0.049 Uiso 1 1 calc R . .
H61B H 0.7815 0.5959 0.5798 0.049 Uiso 1 1 calc R . .
H61C H 0.7096 0.6513 0.5660 0.049 Uiso 1 1 calc R . .
C62A C 0.5826(3) 0.5222(3) 0.46198(16) 0.0339(13) Uani 1 1 d . . .
H62A H 0.5365 0.5571 0.4681 0.051 Uiso 1 1 calc R . .
H62B H 0.5613 0.4753 0.4575 0.051 Uiso 1 1 calc R . .
H62C H 0.6197 0.5430 0.4369 0.051 Uiso 1 1 calc R . .
N63A N 0.6524(2) 0.6400(2) 0.49231(13) 0.0262(10) Uani 1 1 d . . .
H63A H 0.6967 0.6630 0.4786 0.031 Uiso 1 1 calc R . .
C64A C 0.5784(3) 0.6779(3) 0.49264(16) 0.0267(12) Uani 1 1 d . . .
O65A O 0.5153(2) 0.6580(2) 0.51681(11) 0.0314(9) Uani 1 1 d . . .
C66A C 0.5789(3) 0.7439(3) 0.45968(15) 0.0231(11) Uani 1 1 d . . .
C67A C 0.6310(3) 0.7472(3) 0.42212(15) 0.0260(12) Uani 1 1 d . . .
H67A H 0.6697 0.7079 0.4170 0.031 Uiso 1 1 calc R . .
C68A C 0.6273(3) 0.8083(3) 0.39136(15) 0.0247(11) Uani 1 1 d . . .
C69A C 0.5677(3) 0.8640(3) 0.39922(16) 0.0279(12) Uani 1 1 d . . .
H69A H 0.5642 0.9052 0.3783 0.033 Uiso 1 1 calc R . .
C70A C 0.5134(3) 0.8613(3) 0.43650(17) 0.0284(12) Uani 1 1 d . . .
C71A C 0.5205(3) 0.8006(3) 0.46685(16) 0.0258(11) Uani 1 1 d . . .
H71A H 0.4848 0.7978 0.4929 0.031 Uiso 1 1 calc R . .
C72A C 0.4482(3) 0.9233(3) 0.44324(18) 0.0358(14) Uani 1 1 d . . .
C73A C 0.3948(4) 0.9288(3) 0.4089(2) 0.0489(17) Uani 1 1 d . . .
H73A H 0.3540 0.9695 0.4120 0.073 Uiso 1 1 calc R . .
H73B H 0.3662 0.8822 0.4110 0.073 Uiso 1 1 calc R . .
H73C H 0.4300 0.9383 0.3816 0.073 Uiso 1 1 calc R . .
C74A C 0.3921(4) 0.9080(3) 0.48545(19) 0.0459(16) Uani 1 1 d . . .
H74A H 0.4259 0.9005 0.5076 0.069 Uiso 1 1 calc R . .
H74B H 0.3605 0.8634 0.4864 0.069 Uiso 1 1 calc R . .
H74C H 0.3540 0.9503 0.4894 0.069 Uiso 1 1 calc R . .
C75A C 0.4916(4) 0.9956(3) 0.4402(2) 0.0476(17) Uani 1 1 d . . .
H75A H 0.4505 1.0353 0.4456 0.071 Uiso 1 1 calc R . .
H75B H 0.5236 1.0075 0.4123 0.071 Uiso 1 1 calc R . .
H75C H 0.5287 0.9909 0.4609 0.071 Uiso 1 1 calc R . .
C76A C 0.6814(3) 0.8123(3) 0.34959(16) 0.0266(12) Uani 1 1 d . . .
O77A O 0.6595(2) 0.8477(2) 0.31790(11) 0.0384(10) Uani 1 1 d . . .
N78A N 0.7531(3) 0.7742(2) 0.34885(13) 0.0304(10) Uani 1 1 d . . .
H78A H 0.7702 0.7603 0.3727 0.036 Uiso 1 1 calc R . .
C79A C 0.8044(3) 0.7541(3) 0.31195(16) 0.0301(12) Uani 1 1 d . . .
C80A C 0.8594(3) 0.8024(3) 0.28669(17) 0.0330(13) Uani 1 1 d . . .
C81A C 0.9093(3) 0.7779(3) 0.25247(17) 0.0326(13) Uani 1 1 d . . .
H81A H 0.9466 0.8114 0.2347 0.039 Uiso 1 1 calc R . .
C82A C 0.9064(3) 0.7070(3) 0.24359(16) 0.0291(12) Uani 1 1 d . . .
C83A C 0.8503(3) 0.6599(3) 0.26964(16) 0.0309(13) Uani 1 1 d . . .
H83A H 0.8480 0.6104 0.2642 0.037 Uiso 1 1 calc R . .
C84A C 0.7975(3) 0.6819(3) 0.30324(16) 0.0300(12) Uani 1 1 d . . .
C85A C 0.8675(4) 0.8808(3) 0.2962(2) 0.0491(17) Uani 1 1 d . . .
H85A H 0.8129 0.9053 0.2998 0.074 Uiso 1 1 calc R . .
H85B H 0.9038 0.9089 0.2730 0.074 Uiso 1 1 calc R . .
H85C H 0.8911 0.8787 0.3217 0.074 Uiso 1 1 calc R . .
C86A C 0.7347(4) 0.6292(3) 0.33042(18) 0.0398(14) Uani 1 1 d . . .
H86A H 0.7329 0.5844 0.3174 0.060 Uiso 1 1 calc R . .
H86B H 0.6801 0.6536 0.3335 0.060 Uiso 1 1 calc R . .
H86C H 0.7509 0.6156 0.3579 0.060 Uiso 1 1 calc R . .
Pd2 Pd 0.54890(2) 0.47994(2) 0.106353(13) 0.02997(13) Uani 1 1 d . . .
Cl21 Cl 0.66612(9) 0.40706(9) 0.10745(5) 0.0475(4) Uani 1 1 d . . .
Cl22 Cl 0.43216(8) 0.55038(8) 0.09548(4) 0.0341(3) Uani 1 1 d . . .
N201 N 0.4787(3) 0.3921(2) 0.13097(13) 0.0305(10) Uani 1 1 d . . .
C202 C 0.4837(3) 0.3266(3) 0.11578(16) 0.0325(13) Uani 1 1 d . . .
H20A H 0.5255 0.3198 0.0929 0.039 Uiso 1 1 calc R . .
C203 C 0.4315(3) 0.2702(3) 0.13188(17) 0.0356(14) Uani 1 1 d . . .
H20B H 0.4379 0.2253 0.1201 0.043 Uiso 1 1 calc R . .
C204 C 0.3682(4) 0.2775(3) 0.16562(19) 0.0417(15) Uani 1 1 d . . .
C205 C 0.3675(3) 0.3438(3) 0.18267(18) 0.0363(14) Uani 1 1 d . . .
H20C H 0.3295 0.3509 0.2070 0.044 Uiso 1 1 calc R . .
C206 C 0.4213(3) 0.3981(3) 0.16441(16) 0.0306(13) Uani 1 1 d . . .
H20D H 0.4178 0.4430 0.1761 0.037 Uiso 1 1 calc R . .
N207 N 0.3106(4) 0.2246(3) 0.17961(19) 0.0654(18) Uani 1 1 d . . .
C208 C 0.2394(5) 0.2340(4) 0.2136(2) 0.065(2) Uani 1 1 d . . .
H20E H 0.2355 0.2859 0.2194 0.078 Uiso 1 1 calc R . .
H20F H 0.1873 0.2225 0.2049 0.078 Uiso 1 1 calc R . .
C209 C 0.2521(6) 0.1845(5) 0.2503(3) 0.087(3) Uani 1 1 d . . .
H20G H 0.2035 0.1883 0.2723 0.104 Uiso 1 1 calc R . .
H20H H 0.3008 0.2003 0.2605 0.104 Uiso 1 1 calc R . .
C210 C 0.2651(9) 0.1043(6) 0.2428(4) 0.141(5) Uani 1 1 d . . .
H21A H 0.2810 0.0738 0.2677 0.169 Uiso 1 1 calc R . .
H21B H 0.2131 0.0852 0.2376 0.169 Uiso 1 1 calc R . .
C211 C 0.3323(7) 0.0987(5) 0.2057(4) 0.121(4) Uani 1 1 d . . .
H21C H 0.3860 0.1100 0.2128 0.145 Uiso 1 1 calc R . .
H21D H 0.3358 0.0474 0.1989 0.145 Uiso 1 1 calc R . .
C212 C 0.3158(5) 0.1510(4) 0.1687(2) 0.070(2) Uani 1 1 d . . .
H21E H 0.3609 0.1472 0.1450 0.084 Uiso 1 1 calc R . .
H21F H 0.2634 0.1388 0.1605 0.084 Uiso 1 1 calc R . .
N221 N 0.6186(3) 0.5698(3) 0.08780(14) 0.0344(11) Uani 1 1 d . . .
C222 C 0.6793(3) 0.5766(3) 0.05552(17) 0.0337(13) Uani 1 1 d . . .
H22A H 0.6874 0.5385 0.0383 0.040 Uiso 1 1 calc R . .
C223 C 0.7306(4) 0.6350(3) 0.04566(17) 0.0346(13) Uani 1 1 d . . .
H22B H 0.7718 0.6369 0.0216 0.041 Uiso 1 1 calc R . .
C224 C 0.7245(3) 0.6926(3) 0.07001(16) 0.0334(13) Uani 1 1 d . . .
C225 C 0.6591(4) 0.6852(4) 0.1034(2) 0.0458(16) Uani 1 1 d . . .
H22C H 0.6493 0.7224 0.1212 0.055 Uiso 1 1 calc R . .
C226 C 0.6097(4) 0.6260(4) 0.1110(2) 0.0473(17) Uani 1 1 d . . .
H22D H 0.5659 0.6238 0.1340 0.057 Uiso 1 1 calc R . .
N227 N 0.7758(3) 0.7517(3) 0.06093(14) 0.0343(11) Uani 1 1 d . . .
C228 C 0.7779(4) 0.8010(3) 0.09202(19) 0.0437(15) Uani 1 1 d . . .
H22E H 0.8114 0.7770 0.1128 0.052 Uiso 1 1 calc R . .
H22F H 0.7211 0.8086 0.1067 0.052 Uiso 1 1 calc R . .
C229 C 0.8132(4) 0.8751(4) 0.0735(2) 0.0479(16) Uani 1 1 d . . .
H22G H 0.8165 0.9048 0.0961 0.057 Uiso 1 1 calc R . .
H22H H 0.7761 0.9021 0.0554 0.057 Uiso 1 1 calc R . .
C230 C 0.8987(4) 0.8670(4) 0.0483(2) 0.0477(16) Uani 1 1 d . . .
H23A H 0.9196 0.9164 0.0354 0.057 Uiso 1 1 calc R . .
H23B H 0.9373 0.8436 0.0666 0.057 Uiso 1 1 calc R . .
C231 C 0.8934(4) 0.8194(3) 0.0151(2) 0.0468(16) Uani 1 1 d . . .
H23C H 0.9494 0.8115 -0.0005 0.056 Uiso 1 1 calc R . .
H23D H 0.8592 0.8456 -0.0047 0.056 Uiso 1 1 calc R . .
C232 C 0.8561(4) 0.7445(3) 0.0333(2) 0.0432(15) Uani 1 1 d . . .
H23E H 0.8482 0.7175 0.0104 0.052 Uiso 1 1 calc R . .
H23F H 0.8952 0.7149 0.0493 0.052 Uiso 1 1 calc R . .
C11B C 0.4803(3) 0.4634(3) 0.38372(15) 0.0303(12) Uani 1 1 d . . .
H11I H 0.4383 0.4980 0.3961 0.036 Uiso 1 1 calc R . .
H11J H 0.5020 0.4314 0.4066 0.036 Uiso 1 1 calc R . .
C12B C 0.4410(3) 0.4157(3) 0.35848(15) 0.0298(12) Uani 1 1 d . . .
H12K H 0.4815 0.3774 0.3489 0.036 Uiso 1 1 calc R . .
H12L H 0.3932 0.3902 0.3764 0.036 Uiso 1 1 calc R . .
C13B C 0.4124(3) 0.4615(3) 0.32115(15) 0.0273(12) Uani 1 1 d . . .
H13I H 0.3679 0.4963 0.3310 0.033 Uiso 1 1 calc R . .
H13J H 0.3887 0.4280 0.3054 0.033 Uiso 1 1 calc R . .
C14B C 0.4810(3) 0.5059(3) 0.29172(15) 0.0212(11) Uani 1 1 d . . .
C15B C 0.5197(3) 0.5533(3) 0.31857(15) 0.0267(12) Uani 1 1 d . . .
H15C H 0.5667 0.5804 0.3010 0.032 Uiso 1 1 calc R . .
H15D H 0.4781 0.5905 0.3286 0.032 Uiso 1 1 calc R . .
C16B C 0.5501(3) 0.5070(3) 0.35611(16) 0.0341(13) Uani 1 1 d . . .
H16C H 0.5948 0.4723 0.3462 0.041 Uiso 1 1 calc R . .
H16D H 0.5729 0.5402 0.3724 0.041 Uiso 1 1 calc R . .
C17B C 0.5466(3) 0.4551(3) 0.26941(15) 0.0239(11) Uani 1 1 d . . .
C18B C 0.5259(3) 0.3894(3) 0.25826(16) 0.0275(12) Uani 1 1 d . . .
H18B H 0.4708 0.3732 0.2666 0.033 Uiso 1 1 calc R . .
C19B C 0.5829(3) 0.3456(3) 0.23507(16) 0.0289(12) Uani 1 1 d . . .
C20B C 0.6627(3) 0.3697(3) 0.22282(16) 0.0285(12) Uani 1 1 d . . .
C21B C 0.6860(3) 0.4351(3) 0.23405(18) 0.0367(14) Uani 1 1 d . . .
C22B C 0.6280(3) 0.4767(3) 0.25701(17) 0.0331(13) Uani 1 1 d . . .
H22J H 0.6443 0.5215 0.2645 0.040 Uiso 1 1 calc R . .
C23B C 0.5576(4) 0.2743(3) 0.2227(2) 0.0448(16) Uani 1 1 d . . .
H23J H 0.5631 0.2792 0.1924 0.067 Uiso 1 1 calc R . .
H23K H 0.5000 0.2644 0.2352 0.067 Uiso 1 1 calc R . .
H23L H 0.5932 0.2333 0.2325 0.067 Uiso 1 1 calc R . .
C24B C 0.7742(4) 0.4607(4) 0.2211(3) 0.068(2) Uani 1 1 d . . .
H24D H 0.7801 0.5069 0.2322 0.102 Uiso 1 1 calc R . .
H24E H 0.7876 0.4693 0.1907 0.102 Uiso 1 1 calc R . .
H24F H 0.8119 0.4226 0.2321 0.102 Uiso 1 1 calc R . .
N25B N 0.7181(3) 0.3299(2) 0.19448(13) 0.0314(11) Uani 1 1 d . . .
H25B H 0.7061 0.3321 0.1693 0.038 Uiso 1 1 calc R . .
C26B C 0.7856(3) 0.2902(3) 0.20199(17) 0.0320(13) Uani 1 1 d . . .
O27B O 0.8067(3) 0.2774(3) 0.23663(12) 0.0496(12) Uani 1 1 d . . .
C28B C 0.8343(3) 0.2618(3) 0.16464(16) 0.0276(12) Uani 1 1 d . . .
C29B C 0.8407(3) 0.3042(3) 0.12545(16) 0.0281(12) Uani 1 1 d . . .
H29B H 0.8134 0.3513 0.1224 0.034 Uiso 1 1 calc R . .
C30B C 0.8868(3) 0.2777(3) 0.09089(16) 0.0274(12) Uani 1 1 d . . .
C31B C 0.9267(3) 0.2088(3) 0.09622(17) 0.0296(12) Uani 1 1 d . . .
H31B H 0.9590 0.1914 0.0726 0.036 Uiso 1 1 calc R . .
C32B C 0.9214(3) 0.1648(3) 0.13408(17) 0.0315(13) Uani 1 1 d . . .
C33B C 0.8747(3) 0.1929(3) 0.16856(16) 0.0324(13) Uani 1 1 d . . .
H33B H 0.8706 0.1641 0.1952 0.039 Uiso 1 1 calc R . .
C34B C 0.9649(4) 0.0889(3) 0.13793(18) 0.0391(14) Uani 1 1 d . . .
C35B C 0.9490(5) 0.0471(4) 0.1820(2) 0.064(2) Uani 1 1 d . . .
H35D H 0.8897 0.0397 0.1907 0.096 Uiso 1 1 calc R . .
H35E H 0.9692 0.0759 0.2009 0.096 Uiso 1 1 calc R . .
H35F H 0.9780 -0.0012 0.1825 0.096 Uiso 1 1 calc R . .
C36B C 0.9338(5) 0.0419(4) 0.1095(2) 0.063(2) Uani 1 1 d . . .
H36D H 0.9635 -0.0060 0.1107 0.094 Uiso 1 1 calc R . .
H36E H 0.9433 0.0675 0.0809 0.094 Uiso 1 1 calc R . .
H36F H 0.8746 0.0341 0.1186 0.094 Uiso 1 1 calc R . .
C37B C 1.0583(4) 0.1007(4) 0.1248(2) 0.060(2) Uani 1 1 d . . .
H37D H 1.0881 0.0533 0.1296 0.090 Uiso 1 1 calc R . .
H37E H 1.0762 0.1359 0.1411 0.090 Uiso 1 1 calc R . .
H37F H 1.0700 0.1205 0.0952 0.090 Uiso 1 1 calc R . .
C38B C 0.8998(3) 0.3250(3) 0.04859(16) 0.0296(12) Uani 1 1 d . . .
O39B O 0.9618(2) 0.3182(2) 0.02332(12) 0.0430(10) Uani 1 1 d . . .
N40B N 0.8379(3) 0.3736(3) 0.04162(14) 0.0360(12) Uani 1 1 d . . .
H40B H 0.7925 0.3705 0.0602 0.043 Uiso 1 1 calc R . .
C41B C 0.8401(3) 0.4302(3) 0.00631(16) 0.0303(13) Uani 1 1 d . . .
C42B C 0.8029(4) 0.4180(3) -0.02722(17) 0.0340(13) Uani 1 1 d . . .
C43B C 0.7991(3) 0.4768(3) -0.05914(17) 0.0314(13) Uani 1 1 d . . .
H43B H 0.7739 0.4695 -0.0821 0.038 Uiso 1 1 calc R . .
C44B C 0.8312(3) 0.5461(3) -0.05832(15) 0.0255(12) Uani 1 1 d . . .
C45B C 0.8720(3) 0.5541(3) -0.02547(15) 0.0269(12) Uani 1 1 d . . .
H45B H 0.8979 0.5995 -0.0254 0.032 Uiso 1 1 calc R . .
C46B C 0.8757(3) 0.4969(3) 0.00717(15) 0.0299(13) Uani 1 1 d . . .
C47B C 0.7644(5) 0.3451(4) -0.0283(2) 0.0560(18) Uani 1 1 d . . .
H47D H 0.7358 0.3494 -0.0524 0.084 Uiso 1 1 calc R . .
H47E H 0.7248 0.3324 -0.0028 0.084 Uiso 1 1 calc R . .
H47F H 0.8075 0.3063 -0.0306 0.084 Uiso 1 1 calc R . .
C48B C 0.9149(4) 0.5100(4) 0.04380(17) 0.0429(15) Uani 1 1 d . . .
H48D H 0.8718 0.5132 0.0680 0.064 Uiso 1 1 calc R . .
H48E H 0.9449 0.5565 0.0369 0.064 Uiso 1 1 calc R . .
H48F H 0.9533 0.4688 0.0502 0.064 Uiso 1 1 calc R . .
C49B C 0.8148(3) 0.6149(3) -0.08977(15) 0.0241(11) Uani 1 1 d . . .
C50B C 0.7943(3) 0.5939(3) -0.13051(16) 0.0293(12) Uani 1 1 d . . .
H50C H 0.7762 0.6391 -0.1475 0.035 Uiso 1 1 calc R . .
H50D H 0.7477 0.5594 -0.1238 0.035 Uiso 1 1 calc R . .
C51B C 0.8682(3) 0.5571(3) -0.15638(17) 0.0361(14) Uani 1 1 d . . .
H51C H 0.8819 0.5085 -0.1411 0.043 Uiso 1 1 calc R . .
H51D H 0.8529 0.5483 -0.1830 0.043 Uiso 1 1 calc R . .
C52B C 0.9432(3) 0.6058(3) -0.16505(17) 0.0374(14) Uani 1 1 d . . .
H52C H 0.9912 0.5788 -0.1790 0.045 Uiso 1 1 calc R . .
H52D H 0.9325 0.6510 -0.1841 0.045 Uiso 1 1 calc R . .
C53B C 0.9635(3) 0.6276(4) -0.12549(17) 0.0367(14) Uani 1 1 d . . .
H53C H 1.0103 0.6618 -0.1324 0.044 Uiso 1 1 calc R . .
H53D H 0.9806 0.5829 -0.1078 0.044 Uiso 1 1 calc R . .
C54B C 0.8892(3) 0.6654(3) -0.10134(16) 0.0287(12) Uani 1 1 d . . .
H54C H 0.9046 0.6790 -0.0757 0.034 Uiso 1 1 calc R . .
H54D H 0.8740 0.7115 -0.1185 0.034 Uiso 1 1 calc R . .
C55B C 0.7381(3) 0.6542(3) -0.06794(16) 0.0273(12) Uani 1 1 d . . .
C56B C 0.6659(3) 0.6149(3) -0.05389(16) 0.0326(13) Uani 1 1 d . . .
H56B H 0.6641 0.5657 -0.0599 0.039 Uiso 1 1 calc R . .
C57B C 0.5963(3) 0.6451(3) -0.03135(16) 0.0350(14) Uani 1 1 d . . .
C58B C 0.6006(4) 0.7174(4) -0.02282(17) 0.0382(15) Uani 1 1 d . . .
C59B C 0.6698(4) 0.7589(3) -0.03708(17) 0.0376(14) Uani 1 1 d . . .
C60B C 0.7372(4) 0.7263(3) -0.05960(17) 0.0342(13) Uani 1 1 d . . .
H60B H 0.7851 0.7549 -0.0698 0.041 Uiso 1 1 calc R . .
C61B C 0.5216(4) 0.5981(4) -0.01534(19) 0.0506(17) Uani 1 1 d . . .
H61D H 0.5297 0.5510 -0.0266 0.076 Uiso 1 1 calc R . .
H61E H 0.4726 0.6243 -0.0241 0.076 Uiso 1 1 calc R . .
H61F H 0.5138 0.5886 0.0151 0.076 Uiso 1 1 calc R . .
C62B C 0.6725(5) 0.8369(4) -0.0284(2) 0.059(2) Uani 1 1 d . . .
H62D H 0.6214 0.8636 -0.0339 0.089 Uiso 1 1 calc R . .
H62E H 0.7198 0.8616 -0.0464 0.089 Uiso 1 1 calc R . .
H62F H 0.6780 0.8367 0.0007 0.089 Uiso 1 1 calc R . .
N63B N 0.5320(3) 0.7457(3) 0.00434(15) 0.0563(17) Uani 1 1 d . . .
H63B H 0.5356 0.7403 0.0309 0.068 Uiso 1 1 calc R . .
C64B C 0.4646(3) 0.7787(3) -0.00646(17) 0.0336(13) Uani 1 1 d . . .
O65B O 0.4600(3) 0.7957(4) -0.04233(15) 0.109(3) Uani 1 1 d . . .
C66B C 0.3950(3) 0.7924(3) 0.02795(16) 0.0290(12) Uani 1 1 d . . .
C67B C 0.3941(3) 0.7603(3) 0.06901(16) 0.0263(12) Uani 1 1 d . . .
H67B H 0.4382 0.7281 0.0762 0.032 Uiso 1 1 calc R . .
C68B C 0.3294(3) 0.7753(3) 0.09906(15) 0.0252(11) Uani 1 1 d . . .
C69B C 0.2655(3) 0.8225(3) 0.08847(16) 0.0301(12) Uani 1 1 d . . .
H69B H 0.2221 0.8340 0.1097 0.036 Uiso 1 1 calc R . .
C70B C 0.2630(3) 0.8539(3) 0.04736(17) 0.0302(12) Uani 1 1 d . . .
C71B C 0.3291(3) 0.8379(3) 0.01769(16) 0.0309(13) Uani 1 1 d . . .
H71B H 0.3294 0.8585 -0.0105 0.037 Uiso 1 1 calc R . .
C72B C 0.1920(4) 0.9044(3) 0.03500(19) 0.0426(15) Uani 1 1 d . . .
C73B C 0.1214(4) 0.9093(5) 0.0712(2) 0.074(3) Uani 1 1 d . . .
H73D H 0.0747 0.9372 0.0611 0.111 Uiso 1 1 calc R . .
H73E H 0.1401 0.9345 0.0922 0.111 Uiso 1 1 calc R . .
H73F H 0.1041 0.8592 0.0837 0.111 Uiso 1 1 calc R . .
C74B C 0.2267(5) 0.9811(4) 0.0192(4) 0.110(4) Uani 1 1 d . . .
H74D H 0.2774 0.9767 -0.0009 0.164 Uiso 1 1 calc R . .
H74E H 0.2390 1.0037 0.0426 0.164 Uiso 1 1 calc R . .
H74F H 0.1859 1.0122 0.0057 0.164 Uiso 1 1 calc R . .
C75B C 0.1568(5) 0.8761(6) 0.0005(3) 0.091(3) Uani 1 1 d . . .
H75D H 0.1085 0.9067 -0.0055 0.136 Uiso 1 1 calc R . .
H75E H 0.1403 0.8246 0.0094 0.136 Uiso 1 1 calc R . .
H75F H 0.1987 0.8787 -0.0245 0.136 Uiso 1 1 calc R . .
C76B C 0.3271(3) 0.7438(3) 0.14439(17) 0.0316(13) Uani 1 1 d . . .
O77B O 0.2954(3) 0.7789(2) 0.17213(12) 0.0498(12) Uani 1 1 d . . .
N78B N 0.3656(3) 0.6787(2) 0.15079(13) 0.0289(10) Uani 1 1 d . . .
H78B H 0.3803 0.6555 0.1289 0.035 Uiso 1 1 calc R . .
C79B C 0.3861(3) 0.6415(3) 0.18964(15) 0.0275(12) Uani 1 1 d . . .
C80B C 0.4471(3) 0.6697(3) 0.20712(16) 0.0290(12) Uani 1 1 d . . .
C81B C 0.4745(3) 0.6268(3) 0.24089(17) 0.0300(12) Uani 1 1 d . . .
H81B H 0.5153 0.6462 0.2534 0.036 Uiso 1 1 calc R . .
C82B C 0.4446(3) 0.5573(3) 0.25698(15) 0.0229(11) Uani 1 1 d . . .
C83B C 0.3816(3) 0.5323(3) 0.23959(15) 0.0234(11) Uani 1 1 d . . .
H83B H 0.3590 0.4853 0.2507 0.028 Uiso 1 1 calc R . .
C84B C 0.3502(3) 0.5740(3) 0.20626(15) 0.0244(11) Uani 1 1 d . . .
C85B C 0.4839(4) 0.7445(3) 0.18976(19) 0.0426(15) Uani 1 1 d . . .
H85D H 0.5317 0.7512 0.2029 0.064 Uiso 1 1 calc R . .
H85E H 0.4424 0.7837 0.1955 0.064 Uiso 1 1 calc R . .
H85F H 0.5014 0.7470 0.1597 0.064 Uiso 1 1 calc R . .
C86B C 0.2796(3) 0.5470(3) 0.18933(16) 0.0314(13) Uani 1 1 d . . .
H86D H 0.2345 0.5842 0.1905 0.047 Uiso 1 1 calc R . .
H86E H 0.2601 0.5004 0.2060 0.047 Uiso 1 1 calc R . .
H86F H 0.2981 0.5389 0.1604 0.047 Uiso 1 1 calc R . .
C300 C 0.9345(4) 1.1908(4) 0.2862(2) 0.0572(19) Uani 1 1 d . . .
H30A H 0.8905 1.2208 0.2734 0.069 Uiso 1 1 calc R . .
Cl31 Cl 1.02362(16) 1.19723(17) 0.25045(9) 0.1120(9) Uani 1 1 d . . .
Cl32 Cl 0.90253(17) 1.10057(15) 0.29877(8) 0.0990(8) Uani 1 1 d . . .
Cl33 Cl 0.94677(16) 1.22780(13) 0.33095(7) 0.0865(7) Uani 1 1 d . . .
C400 C 0.6513(5) 1.0211(4) 0.2948(2) 0.068(2) Uani 1 1 d . . .
H40C H 0.6586 0.9676 0.2910 0.082 Uiso 1 1 calc R . .
Cl41 Cl 0.54667(17) 1.04371(17) 0.29791(12) 0.1411(14) Uani 1 1 d . . .
Cl42 Cl 0.70737(18) 1.07215(19) 0.25130(9) 0.1287(12) Uani 1 1 d . . .
Cl43 Cl 0.68811(19) 1.03154(15) 0.34038(8) 0.1093(9) Uani 1 1 d . . .
C500 C 0.6237(4) 1.1224(4) 0.1158(2) 0.0533(18) Uani 1 1 d . . .
H50E H 0.5863 1.1361 0.0949 0.064 Uiso 1 1 calc R . .
Cl51 Cl 0.68786(19) 1.19462(17) 0.11302(12) 0.1323(12) Uani 1 1 d . . .
Cl52 Cl 0.68101(17) 1.04239(13) 0.10349(8) 0.0966(8) Uani 1 1 d . . .
Cl53 Cl 0.56274(17) 1.10508(14) 0.16490(7) 0.0959(8) Uani 1 1 d . . .
C600 C 0.1843(6) 0.8963(5) 0.2273(3) 0.078(3) Uani 1 1 d . . .
H60C H 0.1926 0.8454 0.2192 0.094 Uiso 1 1 calc R . .
Cl61 Cl 0.2010(5) 0.9484(5) 0.1830(2) 0.317(4) Uani 1 1 d . . .
Cl62 Cl 0.0983(4) 0.8952(7) 0.2493(2) 0.419(7) Uani 1 1 d . . .
Cl63 Cl 0.2609(6) 0.9013(4) 0.25398(14) 0.346(5) Uani 1 1 d . . .
C700 C 0.8179(4) 0.8822(4) 0.4663(2) 0.0496(17) Uani 1 1 d . . .
H70A H 0.8535 0.8387 0.4747 0.060 Uiso 1 1 calc R . .
Cl71 Cl 0.83999(19) 0.95533(16) 0.49034(9) 0.1122(9) Uani 1 1 d . . .
Cl72 Cl 0.71606(15) 0.85856(18) 0.48266(7) 0.1031(9) Uani 1 1 d . . .
Cl73 Cl 0.83831(14) 0.90312(14) 0.41231(6) 0.0823(7) Uani 1 1 d . . .
C800 C 0.4727(9) 0.9383(6) 0.0844(5) 0.156(6) Uani 1 1 d . . .
H80A H 0.4311 0.9136 0.0725 0.188 Uiso 1 1 calc R . .
Cl81 Cl 0.4958(4) 1.0165(4) 0.0518(3) 0.382(6) Uani 1 1 d . . .
Cl82 Cl 0.4300(4) 0.9496(4) 0.1289(3) 0.341(5) Uani 1 1 d . . .
Cl83 Cl 0.55632(18) 0.88033(16) 0.08233(10) 0.1101(9) Uani 1 1 d . . .
C900 C 0.7023(4) 0.8492(4) 0.2211(2) 0.0561(18) Uani 1 1 d . . .
H90A H 0.7071 0.8476 0.2511 0.067 Uiso 1 1 calc R . .
Cl91 Cl 0.60959(16) 0.89522(13) 0.21302(10) 0.1075(9) Uani 1 1 d . . .
Cl92 Cl 0.78696(15) 0.89639(15) 0.19116(7) 0.0947(8) Uani 1 1 d . . .
Cl93 Cl 0.70350(12) 0.75791(11) 0.21038(6) 0.0670(5) Uani 1 1 d . . .

loop_
_atom_site_aniso_label
_atom_site_aniso_U_11
_atom_site_aniso_U_22
_atom_site_aniso_U_33
_atom_site_aniso_U_23
_atom_site_aniso_U_13
_atom_site_aniso_U_12
Pd1 0.0232(2) 0.0391(3) 0.0255(2) -0.00386(18) -0.00176(17) 0.00402(18)
Cl11 0.0252(7) 0.0506(9) 0.0402(8) 0.0005(7) -0.0014(6) 0.0105(6)
Cl12 0.0246(7) 0.0405(8) 0.0381(8) -0.0138(6) -0.0004(6) 0.0041(6)
N101 0.026(2) 0.045(3) 0.030(3) -0.005(2) -0.001(2) 0.002(2)
C102 0.033(3) 0.043(4) 0.021(3) -0.003(2) -0.002(2) 0.003(3)
C103 0.034(3) 0.045(4) 0.027(3) -0.004(3) 0.002(2) 0.005(3)
C104 0.029(3) 0.034(3) 0.032(3) -0.004(2) -0.003(2) 0.000(3)
C105 0.034(3) 0.059(4) 0.029(3) -0.015(3) 0.007(3) -0.008(3)
C106 0.029(3) 0.062(4) 0.032(3) -0.008(3) 0.010(3) -0.010(3)
N107 0.033(3) 0.044(3) 0.026(3) -0.004(2) 0.003(2) -0.002(2)
C108 0.038(3) 0.053(4) 0.037(3) -0.008(3) 0.008(3) -0.008(3)
C109 0.039(4) 0.057(4) 0.046(4) -0.008(3) 0.000(3) -0.013(3)
C110 0.038(4) 0.060(5) 0.053(4) -0.012(3) -0.005(3) -0.002(3)
C111 0.053(4) 0.052(4) 0.050(4) -0.017(3) 0.005(3) -0.012(3)
C112 0.054(4) 0.055(4) 0.033(3) -0.016(3) -0.002(3) -0.002(3)
N121 0.024(2) 0.037(3) 0.030(3) -0.002(2) -0.002(2) 0.005(2)
C122 0.029(3) 0.047(4) 0.025(3) -0.006(3) -0.006(2) 0.006(3)
C123 0.044(4) 0.041(4) 0.033(3) -0.003(3) -0.005(3) 0.004(3)
C124 0.040(3) 0.032(3) 0.040(3) -0.003(3) -0.012(3) 0.007(3)
C125 0.042(3) 0.038(4) 0.035(3) -0.012(3) -0.010(3) 0.009(3)
C126 0.035(3) 0.038(4) 0.027(3) -0.001(2) -0.003(2) 0.012(3)
N127 0.071(4) 0.049(4) 0.051(4) -0.013(3) -0.006(3) -0.008(3)
C128 0.051(4) 0.056(5) 0.059(5) -0.012(4) 0.006(3) -0.018(4)
C129 0.095(7) 0.057(5) 0.084(6) 0.008(5) -0.023(5) -0.011(5)
C130 0.090(7) 0.068(6) 0.132(9) -0.025(6) -0.054(7) 0.021(5)
C131 0.056(5) 0.089(7) 0.101(7) -0.052(6) -0.007(5) -0.006(5)
C132 0.080(6) 0.058(5) 0.068(5) -0.023(4) -0.010(4) -0.020(4)
C11A 0.055(4) 0.068(5) 0.031(3) 0.003(3) 0.006(3) 0.024(4)
C12A 0.039(3) 0.052(4) 0.033(3) 0.008(3) 0.009(3) 0.010(3)
C13A 0.036(3) 0.033(3) 0.031(3) 0.011(2) 0.003(3) 0.009(3)
C14A 0.024(3) 0.037(3) 0.027(3) 0.002(2) -0.002(2) 0.005(2)
C15A 0.041(3) 0.043(4) 0.026(3) 0.001(2) -0.012(3) 0.010(3)
C16A 0.047(4) 0.053(4) 0.028(3) -0.006(3) -0.012(3) 0.011(3)
C17A 0.025(3) 0.029(3) 0.020(3) -0.001(2) 0.000(2) 0.005(2)
C18A 0.027(3) 0.022(3) 0.031(3) -0.001(2) 0.003(2) 0.001(2)
C19A 0.024(3) 0.033(3) 0.023(3) -0.006(2) 0.002(2) 0.002(2)
C20A 0.026(3) 0.028(3) 0.021(3) -0.004(2) 0.003(2) 0.006(2)
C21A 0.026(3) 0.024(3) 0.023(3) -0.004(2) 0.001(2) 0.000(2)
C22A 0.023(3) 0.032(3) 0.022(3) -0.003(2) -0.001(2) 0.001(2)
C23A 0.032(3) 0.035(3) 0.031(3) -0.003(2) -0.004(2) 0.001(3)
C24A 0.042(3) 0.030(3) 0.027(3) -0.004(2) -0.006(3) 0.003(3)
N25A 0.032(2) 0.025(2) 0.020(2) -0.0050(18) -0.0033(18) 0.0088(19)
C26A 0.024(3) 0.027(3) 0.031(3) 0.000(2) -0.005(2) 0.002(2)
O27A 0.042(2) 0.034(2) 0.024(2) 0.0003(16) 0.0072(17) 0.0075(18)
C28A 0.025(3) 0.022(3) 0.024(3) -0.003(2) -0.002(2) -0.003(2)
C29A 0.023(3) 0.026(3) 0.027(3) -0.005(2) -0.002(2) 0.004(2)
C30A 0.024(3) 0.022(3) 0.030(3) -0.003(2) -0.005(2) 0.000(2)
C31A 0.027(3) 0.023(3) 0.031(3) 0.000(2) -0.002(2) 0.003(2)
C32A 0.024(3) 0.026(3) 0.037(3) -0.006(2) -0.003(2) 0.003(2)
C33A 0.026(3) 0.023(3) 0.027(3) -0.003(2) 0.004(2) 0.002(2)
C34A 0.025(3) 0.030(3) 0.055(4) -0.001(3) 0.005(3) 0.003(2)
C35A 0.044(4) 0.028(4) 0.120(7) 0.007(4) 0.023(4) 0.011(3)
C36A 0.027(3) 0.034(3) 0.054(4) -0.005(3) 0.002(3) 0.005(3)
C37A 0.032(3) 0.065(5) 0.049(4) 0.023(3) -0.001(3) 0.018(3)
C38A 0.028(3) 0.029(3) 0.030(3) -0.003(2) 0.000(2) 0.003(2)
O39A 0.040(2) 0.071(3) 0.035(2) 0.018(2) 0.0040(19) 0.020(2)
N40A 0.025(2) 0.057(3) 0.025(2) 0.002(2) 0.001(2) 0.009(2)
C41A 0.028(3) 0.041(3) 0.027(3) -0.001(2) -0.002(2) 0.009(3)
C42A 0.020(3) 0.030(3) 0.040(3) 0.005(2) -0.003(2) -0.001(2)
C43A 0.030(3) 0.024(3) 0.032(3) -0.002(2) -0.002(2) 0.003(2)
C44A 0.024(3) 0.021(3) 0.027(3) 0.001(2) -0.002(2) 0.001(2)
C45A 0.028(3) 0.028(3) 0.030(3) -0.002(2) 0.000(2) -0.001(2)
C46A 0.029(3) 0.036(3) 0.029(3) -0.005(2) -0.003(2) 0.004(3)
C47A 0.030(3) 0.037(4) 0.058(4) 0.000(3) 0.008(3) 0.002(3)
C48A 0.042(4) 0.046(4) 0.039(3) -0.018(3) 0.005(3) 0.000(3)
C49A 0.018(3) 0.028(3) 0.025(3) -0.004(2) -0.001(2) 0.000(2)
C50A 0.024(3) 0.029(3) 0.027(3) -0.001(2) -0.002(2) -0.002(2)
C51A 0.027(3) 0.027(3) 0.034(3) -0.005(2) -0.003(2) -0.002(2)
C52A 0.034(3) 0.031(3) 0.028(3) -0.001(2) 0.001(2) -0.004(2)
C53A 0.031(3) 0.033(3) 0.028(3) -0.002(2) -0.004(2) -0.003(2)
C54A 0.024(3) 0.028(3) 0.028(3) -0.001(2) -0.009(2) -0.001(2)
C55A 0.017(2) 0.024(3) 0.022(3) -0.001(2) -0.003(2) 0.002(2)
C56A 0.017(2) 0.030(3) 0.024(3) -0.003(2) -0.007(2) 0.004(2)
C57A 0.022(3) 0.024(3) 0.023(3) 0.000(2) -0.001(2) -0.003(2)
C58A 0.021(3) 0.023(3) 0.022(3) 0.000(2) 0.000(2) 0.002(2)
C59A 0.022(3) 0.032(3) 0.024(3) -0.009(2) -0.007(2) 0.004(2)
C60A 0.022(3) 0.026(3) 0.023(3) -0.005(2) 0.000(2) 0.001(2)
C61A 0.031(3) 0.036(3) 0.034(3) -0.007(3) -0.007(2) 0.000(3)
C62A 0.038(3) 0.039(3) 0.028(3) -0.005(2) -0.014(3) 0.003(3)
N63A 0.022(2) 0.025(2) 0.029(2) 0.0044(18) -0.0052(18) 0.0024(19)
C64A 0.026(3) 0.029(3) 0.027(3) -0.008(2) -0.009(2) 0.005(2)
O65A 0.025(2) 0.031(2) 0.031(2) 0.0046(16) 0.0072(16) 0.0030(16)
C66A 0.019(3) 0.025(3) 0.025(3) -0.004(2) -0.004(2) 0.001(2)
C67A 0.028(3) 0.022(3) 0.028(3) -0.001(2) -0.007(2) 0.003(2)
C68A 0.026(3) 0.027(3) 0.021(3) -0.001(2) -0.004(2) 0.000(2)
C69A 0.030(3) 0.023(3) 0.031(3) -0.001(2) -0.006(2) 0.002(2)
C70A 0.027(3) 0.024(3) 0.035(3) -0.007(2) -0.003(2) 0.002(2)
C71A 0.028(3) 0.026(3) 0.025(3) -0.008(2) -0.002(2) -0.002(2)
C72A 0.039(3) 0.023(3) 0.038(3) 0.002(2) 0.004(3) 0.007(3)
C73A 0.039(4) 0.033(4) 0.070(5) 0.000(3) -0.004(3) 0.009(3)
C74A 0.042(4) 0.032(3) 0.054(4) -0.004(3) 0.016(3) 0.012(3)
C75A 0.058(4) 0.022(3) 0.058(4) -0.010(3) 0.009(3) 0.003(3)
C76A 0.027(3) 0.024(3) 0.027(3) -0.001(2) 0.000(2) -0.001(2)
O77A 0.041(2) 0.041(2) 0.028(2) 0.0037(18) 0.0008(18) 0.0096(19)
N78A 0.028(2) 0.037(3) 0.025(2) -0.004(2) -0.0023(19) 0.004(2)
C79A 0.028(3) 0.031(3) 0.029(3) -0.004(2) -0.002(2) 0.005(2)
C80A 0.032(3) 0.028(3) 0.037(3) 0.000(2) -0.002(3) -0.001(2)
C81A 0.030(3) 0.029(3) 0.033(3) 0.003(2) 0.004(2) 0.001(2)
C82A 0.026(3) 0.034(3) 0.024(3) 0.004(2) -0.002(2) 0.004(2)
C83A 0.030(3) 0.032(3) 0.030(3) -0.003(2) -0.003(2) 0.001(2)
C84A 0.026(3) 0.032(3) 0.029(3) 0.002(2) -0.001(2) 0.001(2)
C85A 0.053(4) 0.037(4) 0.052(4) -0.011(3) 0.012(3) -0.006(3)
C86A 0.040(3) 0.036(3) 0.038(3) -0.001(3) 0.007(3) -0.007(3)
Pd2 0.0256(2) 0.0355(3) 0.0279(2) -0.00596(18) -0.00218(17) 0.00519(18)
Cl21 0.0292(8) 0.0585(10) 0.0472(9) 0.0064(7) -0.0015(7) 0.0151(7)
Cl22 0.0305(7) 0.0356(8) 0.0340(8) -0.0063(6) -0.0005(6) 0.0093(6)
N201 0.030(2) 0.033(3) 0.029(2) -0.007(2) -0.005(2) 0.007(2)
C202 0.037(3) 0.035(3) 0.025(3) -0.006(2) -0.005(2) 0.012(3)
C203 0.042(3) 0.030(3) 0.032(3) -0.005(2) -0.001(3) 0.008(3)
C204 0.047(4) 0.036(4) 0.039(4) -0.004(3) 0.000(3) 0.003(3)
C205 0.037(3) 0.037(3) 0.032(3) -0.007(3) 0.003(3) 0.006(3)
C206 0.035(3) 0.026(3) 0.030(3) -0.006(2) -0.005(3) 0.008(3)
N207 0.074(4) 0.047(4) 0.063(4) -0.016(3) 0.034(3) -0.014(3)
C208 0.074(5) 0.057(5) 0.062(5) -0.022(4) 0.014(4) -0.012(4)
C209 0.119(8) 0.083(7) 0.056(5) -0.011(5) -0.011(5) 0.019(6)
C210 0.205(14) 0.075(7) 0.108(9) 0.012(6) 0.045(9) 0.020(8)
C211 0.145(10) 0.044(5) 0.147(10) -0.015(6) 0.050(8) 0.004(6)
C212 0.094(6) 0.046(5) 0.064(5) -0.027(4) 0.027(4) -0.021(4)
N221 0.029(2) 0.041(3) 0.031(3) -0.009(2) 0.000(2) 0.006(2)
C222 0.033(3) 0.039(3) 0.030(3) -0.010(3) -0.003(3) 0.003(3)
C223 0.040(3) 0.037(3) 0.025(3) -0.004(2) -0.001(2) 0.004(3)
C224 0.032(3) 0.039(3) 0.028(3) -0.006(2) -0.002(2) 0.007(3)
C225 0.041(4) 0.045(4) 0.050(4) -0.020(3) 0.011(3) -0.009(3)
C226 0.042(4) 0.054(4) 0.045(4) -0.024(3) 0.010(3) -0.003(3)
N227 0.036(3) 0.038(3) 0.029(3) -0.008(2) -0.003(2) 0.000(2)
C228 0.056(4) 0.038(4) 0.038(4) -0.009(3) -0.005(3) -0.007(3)
C229 0.058(4) 0.042(4) 0.043(4) -0.010(3) -0.003(3) -0.007(3)
C230 0.039(4) 0.043(4) 0.060(4) -0.005(3) -0.005(3) -0.008(3)
C231 0.037(3) 0.045(4) 0.055(4) -0.009(3) 0.006(3) -0.006(3)
C232 0.038(3) 0.042(4) 0.047(4) -0.010(3) 0.002(3) -0.005(3)
C11B 0.030(3) 0.040(3) 0.020(3) -0.007(2) 0.000(2) 0.002(3)
C12B 0.029(3) 0.034(3) 0.023(3) -0.002(2) 0.002(2) 0.003(2)
C13B 0.025(3) 0.032(3) 0.025(3) -0.006(2) -0.001(2) 0.000(2)
C14B 0.020(2) 0.022(3) 0.021(3) -0.004(2) -0.002(2) 0.002(2)
C15B 0.027(3) 0.030(3) 0.024(3) -0.008(2) -0.004(2) 0.000(2)
C16B 0.034(3) 0.042(3) 0.029(3) -0.011(3) -0.007(2) 0.001(3)
C17B 0.021(3) 0.027(3) 0.023(3) -0.002(2) -0.003(2) 0.003(2)
C18B 0.022(3) 0.029(3) 0.030(3) -0.006(2) 0.002(2) -0.004(2)
C19B 0.032(3) 0.027(3) 0.027(3) -0.005(2) -0.002(2) 0.004(2)
C20B 0.025(3) 0.032(3) 0.026(3) -0.004(2) 0.002(2) 0.004(2)
C21B 0.021(3) 0.047(4) 0.040(3) -0.010(3) 0.002(2) -0.004(3)
C22B 0.022(3) 0.034(3) 0.043(3) -0.014(3) 0.004(2) -0.005(2)
C23B 0.037(3) 0.041(4) 0.056(4) -0.021(3) 0.006(3) -0.005(3)
C24B 0.036(4) 0.065(5) 0.098(6) -0.037(4) 0.028(4) -0.019(4)
N25B 0.027(2) 0.041(3) 0.025(2) -0.008(2) -0.0015(19) 0.013(2)
C26B 0.029(3) 0.034(3) 0.028(3) 0.000(2) 0.003(2) 0.008(2)
O27B 0.045(3) 0.073(3) 0.028(2) -0.008(2) -0.0045(19) 0.028(2)
C28B 0.022(3) 0.031(3) 0.029(3) -0.003(2) -0.004(2) 0.004(2)
C29B 0.021(3) 0.030(3) 0.033(3) -0.007(2) -0.003(2) 0.006(2)
C30B 0.023(3) 0.030(3) 0.028(3) -0.005(2) -0.001(2) 0.004(2)
C31B 0.029(3) 0.029(3) 0.031(3) -0.009(2) -0.003(2) 0.007(2)
C32B 0.025(3) 0.032(3) 0.035(3) 0.000(2) -0.001(2) 0.006(2)
C33B 0.030(3) 0.038(3) 0.025(3) 0.001(2) -0.001(2) 0.002(3)
C34B 0.041(3) 0.035(3) 0.039(3) -0.005(3) -0.002(3) 0.014(3)
C35B 0.088(6) 0.046(4) 0.048(4) 0.006(3) 0.001(4) 0.029(4)
C36B 0.077(5) 0.041(4) 0.071(5) -0.015(4) -0.016(4) 0.020(4)
C37B 0.046(4) 0.054(4) 0.075(5) -0.003(4) -0.007(4) 0.027(3)
C38B 0.029(3) 0.032(3) 0.027(3) -0.007(2) -0.002(2) 0.000(2)
O39B 0.037(2) 0.051(3) 0.032(2) 0.0012(19) 0.0081(19) 0.013(2)
N40B 0.032(3) 0.040(3) 0.029(3) 0.005(2) 0.003(2) 0.012(2)
C41B 0.029(3) 0.031(3) 0.027(3) 0.002(2) 0.001(2) 0.005(2)
C42B 0.042(3) 0.026(3) 0.032(3) -0.003(2) -0.002(3) -0.001(3)
C43B 0.035(3) 0.032(3) 0.030(3) -0.007(2) -0.009(2) -0.001(3)
C44B 0.023(3) 0.032(3) 0.019(3) -0.002(2) 0.001(2) 0.003(2)
C45B 0.024(3) 0.029(3) 0.026(3) -0.003(2) -0.001(2) 0.002(2)
C46B 0.024(3) 0.044(4) 0.021(3) -0.006(2) -0.003(2) 0.009(3)
C47B 0.077(5) 0.042(4) 0.052(4) 0.000(3) -0.022(4) -0.010(4)
C48B 0.050(4) 0.050(4) 0.029(3) -0.001(3) -0.013(3) 0.005(3)
C49B 0.023(3) 0.027(3) 0.021(3) -0.002(2) -0.001(2) 0.003(2)
C50B 0.024(3) 0.038(3) 0.025(3) -0.002(2) -0.006(2) 0.002(2)
C51B 0.032(3) 0.051(4) 0.025(3) -0.011(3) -0.002(2) 0.001(3)
C52B 0.030(3) 0.056(4) 0.025(3) -0.009(3) 0.000(2) -0.002(3)
C53B 0.023(3) 0.059(4) 0.029(3) -0.009(3) -0.001(2) -0.006(3)
C54B 0.026(3) 0.034(3) 0.025(3) -0.004(2) -0.004(2) -0.003(2)
C55B 0.023(3) 0.034(3) 0.025(3) -0.006(2) -0.005(2) 0.002(2)
C56B 0.033(3) 0.042(3) 0.023(3) -0.006(2) -0.004(2) 0.001(3)
C57B 0.024(3) 0.060(4) 0.018(3) 0.002(3) -0.002(2) 0.007(3)
C58B 0.035(3) 0.055(4) 0.025(3) -0.009(3) -0.009(3) 0.020(3)
C59B 0.044(4) 0.038(3) 0.033(3) -0.009(3) -0.012(3) 0.014(3)
C60B 0.037(3) 0.033(3) 0.031(3) -0.002(2) -0.002(3) 0.005(3)
C61B 0.038(4) 0.080(5) 0.029(3) 0.000(3) 0.000(3) -0.002(3)
C62B 0.066(5) 0.052(4) 0.064(5) -0.022(4) -0.021(4) 0.024(4)
N63B 0.044(3) 0.097(5) 0.027(3) -0.015(3) -0.009(2) 0.039(3)
C64B 0.036(3) 0.034(3) 0.028(3) 0.001(2) -0.006(3) 0.004(3)
O65B 0.084(4) 0.186(7) 0.031(3) 0.021(3) 0.011(3) 0.097(4)
C66B 0.026(3) 0.028(3) 0.033(3) -0.003(2) -0.006(2) 0.001(2)
C67B 0.025(3) 0.024(3) 0.030(3) -0.002(2) -0.008(2) 0.004(2)
C68B 0.030(3) 0.022(3) 0.025(3) -0.004(2) -0.008(2) 0.003(2)
C69B 0.030(3) 0.030(3) 0.029(3) -0.006(2) 0.000(2) 0.003(2)
C70B 0.030(3) 0.026(3) 0.036(3) -0.006(2) -0.007(2) 0.005(2)
C71B 0.037(3) 0.028(3) 0.026(3) -0.002(2) -0.004(2) 0.005(2)
C72B 0.043(4) 0.042(4) 0.040(4) -0.001(3) -0.009(3) 0.020(3)
C73B 0.056(5) 0.096(6) 0.058(5) 0.007(4) -0.005(4) 0.043(4)
C74B 0.079(6) 0.040(5) 0.191(11) 0.041(6) -0.025(7) 0.021(4)
C75B 0.069(5) 0.141(8) 0.077(6) -0.045(6) -0.049(5) 0.067(6)
C76B 0.028(3) 0.036(3) 0.029(3) -0.001(2) -0.002(2) 0.005(3)
O77B 0.062(3) 0.054(3) 0.031(2) -0.012(2) -0.006(2) 0.027(2)
N78B 0.039(3) 0.024(2) 0.021(2) -0.0026(18) -0.003(2) 0.007(2)
C79B 0.027(3) 0.032(3) 0.021(3) -0.002(2) -0.002(2) 0.008(2)
C80B 0.028(3) 0.025(3) 0.034(3) -0.005(2) -0.005(2) 0.005(2)
C81B 0.025(3) 0.031(3) 0.036(3) -0.006(2) -0.009(2) -0.001(2)
C82B 0.022(3) 0.024(3) 0.022(3) -0.004(2) -0.002(2) 0.005(2)
C83B 0.020(3) 0.025(3) 0.023(3) -0.005(2) 0.003(2) 0.002(2)
C84B 0.021(3) 0.029(3) 0.023(3) -0.006(2) -0.001(2) 0.005(2)
C85B 0.051(4) 0.033(3) 0.045(4) 0.006(3) -0.018(3) -0.008(3)
C86B 0.028(3) 0.042(3) 0.023(3) -0.002(2) -0.006(2) 0.003(3)
C300 0.048(4) 0.068(5) 0.056(4) -0.006(4) -0.013(3) 0.008(4)
Cl31 0.0841(17) 0.124(2) 0.116(2) -0.0278(17) 0.0301(15) -0.0142(16)
Cl32 0.1067(19) 0.0894(18) 0.1035(19) -0.0069(14) -0.0206(15) -0.0360(15)
Cl33 0.1211(19) 0.0732(15) 0.0717(14) -0.0061(11) -0.0353(13) -0.0111(13)
C400 0.073(5) 0.046(4) 0.075(5) -0.007(4) 0.016(4) -0.001(4)
Cl41 0.0833(18) 0.103(2) 0.208(4) -0.009(2) 0.037(2) 0.0305(16)
Cl42 0.0971(19) 0.158(3) 0.103(2) 0.0449(19) 0.0137(16) -0.0178(19)
Cl43 0.147(2) 0.0879(18) 0.0874(17) -0.0291(14) 0.0216(16) -0.0460(17)
C500 0.048(4) 0.050(4) 0.065(5) -0.008(3) -0.022(3) 0.006(3)
Cl51 0.104(2) 0.093(2) 0.205(4) -0.044(2) -0.012(2) -0.0362(17)
Cl52 0.1141(19) 0.0679(15) 0.1032(18) -0.0219(13) -0.0033(15) 0.0240(13)
Cl53 0.122(2) 0.0819(16) 0.0705(14) -0.0009(12) 0.0068(14) 0.0230(14)
C600 0.097(7) 0.068(6) 0.075(6) 0.014(4) -0.044(5) -0.017(5)
Cl61 0.327(9) 0.384(11) 0.228(7) -0.022(7) -0.058(6) 0.089(8)
Cl62 0.199(6) 0.85(2) 0.209(7) -0.040(10) -0.038(5) -0.151(10)
Cl63 0.643(14) 0.313(8) 0.112(3) 0.013(4) -0.097(6) -0.309(9)
C700 0.053(4) 0.052(4) 0.048(4) -0.009(3) -0.019(3) -0.002(3)
Cl71 0.136(2) 0.110(2) 0.108(2) -0.0524(17) -0.0285(17) -0.0380(18)
Cl72 0.0789(15) 0.162(3) 0.0698(15) -0.0149(15) -0.0042(12) -0.0526(17)
Cl73 0.0824(15) 0.1140(19) 0.0478(11) -0.0040(11) -0.0104(10) 0.0013(13)
C800 0.146(12) 0.075(8) 0.233(17) -0.035(9) 0.022(11) 0.003(8)
Cl81 0.212(6) 0.271(7) 0.582(14) 0.274(9) -0.125(7) 0.005(5)
Cl82 0.254(7) 0.344(9) 0.391(10) -0.196(8) 0.170(7) -0.019(6)
Cl83 0.109(2) 0.0943(19) 0.140(2) -0.0347(17) -0.0411(18) -0.0022(16)
C900 0.059(4) 0.065(5) 0.048(4) -0.012(3) -0.015(3) -0.001(4)
Cl91 0.0862(17) 0.0680(15) 0.179(3) -0.0217(16) -0.0529(18) 0.0194(13)
Cl92 0.0919(17) 0.112(2) 0.0728(15) 0.0254(13) -0.0177(13) -0.0290(15)
Cl93 0.0633(12) 0.0730(13) 0.0693(12) -0.0198(10) -0.0212(10) 0.0185(10)

loop_
_atom_type_symbol
_atom_type_description
_atom_type_scat_dispersion_real
_atom_type_scat_dispersion_imag
_atom_type_scat_source
C C 0.0033 0.0016 'International Tables Vol C Tables 4.2.6.8 and 6.1.1.4'
H H 0.0000 0.0000 'International Tables Vol C Tables 4.2.6.8 and 6.1.1.4'
N N 0.0061 0.0033 'International Tables Vol C Tables 4.2.6.8 and 6.1.1.4'
O O 0.0106 0.0060 'International Tables Vol C Tables 4.2.6.8 and 6.1.1.4'
Cl Cl 0.1484 0.1585 'International Tables Vol C Tables 4.2.6.8 and 6.1.1.4'
Pd Pd -0.9988 1.0072 'International Tables Vol C Tables 4.2.6.8 and 6.1.1.4'

loop_
_geom_angle_atom_site_label_1
_geom_angle_atom_site_label_2
_geom_angle_atom_site_label_3
_geom_angle
_geom_angle_site_symmetry_1
_geom_angle_site_symmetry_3
_geom_angle_publ_flag
N101 Pd1 N121 174.55(18) . . ?
N101 Pd1 Cl12 89.92(13) . . ?
N121 Pd1 Cl12 91.55(12) . . ?
N101 Pd1 Cl11 91.00(13) . . ?
N121 Pd1 Cl11 88.27(12) . . ?
Cl12 Pd1 Cl11 172.02(5) . . ?
C102 N101 C106 115.8(5) . . ?
C102 N101 Pd1 124.3(4) . . ?
C106 N101 Pd1 119.8(4) . . ?
N101 C102 C103 123.9(5) . . ?
N101 C102 H10A 118.1 . . ?
C103 C102 H10A 118.1 . . ?
C102 C103 C104 121.2(5) . . ?
C102 C103 H10B 119.4 . . ?
C104 C103 H10B 119.4 . . ?
N107 C104 C105 123.1(5) . . ?
N107 C104 C103 122.2(5) . . ?
C105 C104 C103 114.7(5) . . ?
C106 C105 C104 120.7(5) . . ?
C106 C105 H10C 119.6 . . ?
C104 C105 H10C 119.6 . . ?
N101 C106 C105 123.7(5) . . ?
N101 C106 H10D 118.1 . . ?
C105 C106 H10D 118.1 . . ?
C104 N107 C108 119.6(5) . . ?
C104 N107 C112 119.0(5) . . ?
C108 N107 C112 114.0(5) . . ?
N107 C108 C109 114.6(5) . . ?
N107 C108 H10E 108.6 . . ?
C109 C108 H10E 108.6 . . ?
N107 C108 H10F 108.6 . . ?
C109 C108 H10F 108.6 . . ?
H10E C108 H10F 107.6 . . ?
C108 C109 C110 113.0(6) . . ?
C108 C109 H10G 109.0 . . ?
C110 C109 H10G 109.0 . . ?
C108 C109 H10H 109.0 . . ?
C110 C109 H10H 109.0 . . ?
H10G C109 H10H 107.8 . . ?
C111 C110 C109 109.8(5) . . ?
C111 C110 H11A 109.7 . . ?
C109 C110 H11A 109.7 . . ?
C111 C110 H11B 109.7 . . ?
C109 C110 H11B 109.7 . . ?
H11A C110 H11B 108.2 . . ?
C110 C111 C112 112.1(5) . . ?
C110 C111 H11C 109.2 . . ?
C112 C111 H11C 109.2 . . ?
C110 C111 H11D 109.2 . . ?
C112 C111 H11D 109.2 . . ?
H11C C111 H11D 107.9 . . ?
N107 C112 C111 112.4(5) . . ?
N107 C112 H11E 109.1 . . ?
C111 C112 H11E 109.1 . . ?
N107 C112 H11F 109.1 . . ?
C111 C112 H11F 109.1 . . ?
H11E C112 H11F 107.9 . . ?
C122 N121 C126 116.3(5) . . ?
C122 N121 Pd1 120.8(4) . . ?
C126 N121 Pd1 122.8(4) . . ?
N121 C122 C123 123.4(5) . . ?
N121 C122 H12A 118.3 . . ?
C123 C122 H12A 118.3 . . ?
C122 C123 C124 121.1(6) . . ?
C122 C123 H12B 119.4 . . ?
C124 C123 H12B 119.4 . . ?
N127 C124 C125 123.1(6) . . ?
N127 C124 C123 122.5(6) . . ?
C125 C124 C123 114.3(6) . . ?
C126 C125 C124 121.3(5) . . ?
C126 C125 H12C 119.4 . . ?
C124 C125 H12C 119.4 . . ?
C125 C126 N121 123.5(5) . . ?
C125 C126 H12D 118.2 . . ?
N121 C126 H12D 118.2 . . ?
C124 N127 C128 122.7(6) . . ?
C124 N127 C132 121.3(6) . . ?
C128 N127 C132 110.8(6) . . ?
N127 C128 C129 110.8(6) . . ?
N127 C128 H12E 109.5 . . ?
C129 C128 H12E 109.5 . . ?
N127 C128 H12F 109.5 . . ?
C129 C128 H12F 109.5 . . ?
H12E C128 H12F 108.1 . . ?
C128 C129 C130 110.0(7) . . ?
C128 C129 H12G 109.7 . . ?
C130 C129 H12G 109.7 . . ?
C128 C129 H12H 109.7 . . ?
C130 C129 H12H 109.7 . . ?
H12G C129 H12H 108.2 . . ?
C131 C130 C129 112.2(7) . . ?
C131 C130 H13A 109.2 . . ?
C129 C130 H13A 109.2 . . ?
C131 C130 H13B 109.2 . . ?
C129 C130 H13B 109.2 . . ?
H13A C130 H13B 107.9 . . ?
C130 C131 C132 110.3(7) . . ?
C130 C131 H13C 109.6 . . ?
C132 C131 H13C 109.6 . . ?
C130 C131 H13D 109.6 . . ?
C132 C131 H13D 109.6 . . ?
H13C C131 H13D 108.1 . . ?
N127 C132 C131 110.9(6) . . ?
N127 C132 H13E 109.5 . . ?
C131 C132 H13E 109.5 . . ?
N127 C132 H13F 109.5 . . ?
C131 C132 H13F 109.5 . . ?
H13E C132 H13F 108.1 . . ?
C12A C11A C16A 111.4(5) . . ?
C12A C11A H11G 109.4 . . ?
C16A C11A H11G 109.4 . . ?
C12A C11A H11H 109.4 . . ?
C16A C11A H11H 109.4 . . ?
H11G C11A H11H 108.0 . . ?
C11A C12A C13A 111.2(5) . . ?
C11A C12A H12I 109.4 . . ?
C13A C12A H12I 109.4 . . ?
C11A C12A H12J 109.4 . . ?
C13A C12A H12J 109.4 . . ?
H12I C12A H12J 108.0 . . ?
C12A C13A C14A 111.4(5) . . ?
C12A C13A H13G 109.4 . . ?
C14A C13A H13G 109.4 . . ?
C12A C13A H13H 109.4 . . ?
C14A C13A H13H 109.4 . . ?
H13G C13A H13H 108.0 . . ?
C17A C14A C13A 111.0(4) . . ?
C17A C14A C15A 113.5(5) . . ?
C13A C14A C15A 107.0(4) . . ?
C17A C14A C82A 104.5(4) . . ?
C13A C14A C82A 112.6(4) . . ?
C15A C14A C82A 108.3(4) . . ?
C16A C15A C14A 113.7(5) . . ?
C16A C15A H15A 108.8 . . ?
C14A C15A H15A 108.8 . . ?
C16A C15A H15B 108.8 . . ?
C14A C15A H15B 108.8 . . ?
H15A C15A H15B 107.7 . . ?
C15A C16A C11A 111.8(5) . . ?
C15A C16A H16A 109.3 . . ?
C11A C16A H16A 109.3 . . ?
C15A C16A H16B 109.3 . . ?
C11A C16A H16B 109.3 . . ?
H16A C16A H16B 107.9 . . ?
C22A C17A C18A 117.2(5) . . ?
C22A C17A C14A 123.4(5) . . ?
C18A C17A C14A 119.1(5) . . ?
C17A C18A C19A 122.8(5) . . ?
C17A C18A H18A 118.6 . . ?
C19A C18A H18A 118.6 . . ?
C18A C19A C20A 117.4(5) . . ?
C18A C19A C23A 120.6(5) . . ?
C20A C19A C23A 121.9(5) . . ?
C21A C20A C19A 121.1(5) . . ?
C21A C20A N25A 119.4(5) . . ?
C19A C20A N25A 119.2(5) . . ?
C22A C21A C20A 118.9(5) . . ?
C22A C21A C24A 121.5(5) . . ?
C20A C21A C24A 119.6(4) . . ?
C21A C22A C17A 122.5(5) . . ?
C21A C22A H22I 118.7 . . ?
C17A C22A H22I 118.7 . . ?
C19A C23A H23G 109.5 . . ?
C19A C23A H23H 109.5 . . ?
H23G C23A H23H 109.5 . . ?
C19A C23A H23I 109.5 . . ?
H23G C23A H23I 109.5 . . ?
H23H C23A H23I 109.5 . . ?
C21A C24A H24A 109.5 . . ?
C21A C24A H24B 109.5 . . ?
H24A C24A H24B 109.5 . . ?
C21A C24A H24C 109.5 . . ?
H24A C24A H24C 109.5 . . ?
H24B C24A H24C 109.5 . . ?
C26A N25A C20A 124.9(4) . . ?
C26A N25A H25A 117.6 . . ?
C20A N25A H25A 117.6 . . ?
O27A C26A N25A 124.3(5) . . ?
O27A C26A C28A 120.8(4) . . ?
N25A C26A C28A 114.8(4) . . ?
C33A C28A C29A 120.2(5) . . ?
C33A C28A C26A 119.4(4) . . ?
C29A C28A C26A 120.4(4) . . ?
C28A C29A C30A 120.1(4) . . ?
C28A C29A H29A 120.0 . . ?
C30A C29A H29A 120.0 . . ?
C31A C30A C29A 118.3(5) . . ?
C31A C30A C38A 119.6(5) . . ?
C29A C30A C38A 122.0(4) . . ?
C30A C31A C32A 122.5(5) . . ?
C30A C31A H31A 118.8 . . ?
C32A C31A H31A 118.8 . . ?
C33A C32A C31A 116.8(4) . . ?
C33A C32A C34A 123.3(5) . . ?
C31A C32A C34A 119.8(5) . . ?
C28A C33A C32A 122.1(5) . . ?
C28A C33A H33A 119.0 . . ?
C32A C33A H33A 119.0 . . ?
C32A C34A C36A 111.8(5) . . ?
C32A C34A C35A 109.0(5) . . ?
C36A C34A C35A 108.0(5) . . ?
C32A C34A C37A 109.3(5) . . ?
C36A C34A C37A 108.0(5) . . ?
C35A C34A C37A 110.9(6) . . ?
C34A C35A H35A 109.5 . . ?
C34A C35A H35B 109.5 . . ?
H35A C35A H35B 109.5 . . ?
C34A C35A H35C 109.5 . . ?
H35A C35A H35C 109.5 . . ?
H35B C35A H35C 109.5 . . ?
C34A C36A H36A 109.5 . . ?
C34A C36A H36B 109.5 . . ?
H36A C36A H36B 109.5 . . ?
C34A C36A H36C 109.5 . . ?
H36A C36A H36C 109.5 . . ?
H36B C36A H36C 109.5 . . ?
C34A C37A H37A 109.5 . . ?
C34A C37A H37B 109.5 . . ?
H37A C37A H37B 109.5 . . ?
C34A C37A H37C 109.5 . . ?
H37A C37A H37C 109.5 . . ?
H37B C37A H37C 109.5 . . ?
O39A C38A N40A 121.6(5) . . ?
O39A C38A C30A 121.9(5) . . ?
N40A C38A C30A 116.4(5) . . ?
C38A N40A C41A 124.9(4) . . ?
C38A N40A H40A 117.6 . . ?
C41A N40A H40A 117.6 . . ?
C46A C41A C42A 121.6(5) . . ?
C46A C41A N40A 119.9(5) . . ?
C42A C41A N40A 118.4(5) . . ?
C43A C42A C41A 117.5(5) . . ?
C43A C42A C47A 120.8(5) . . ?
C41A C42A C47A 121.7(5) . . ?
C44A C43A C42A 122.8(5) . . ?
C44A C43A H43A 118.6 . . ?
C42A C43A H43A 118.6 . . ?
C43A C44A C45A 117.8(5) . . ?
C43A C44A C49A 119.0(5) . . ?
C45A C44A C49A 123.2(5) . . ?
C44A C45A C46A 122.3(5) . . ?
C44A C45A H45A 118.8 . . ?
C46A C45A H45A 118.8 . . ?
C41A C46A C45A 117.9(5) . . ?
C41A C46A C48A 121.3(5) . . ?
C45A C46A C48A 120.7(5) . . ?
C42A C47A H47A 109.5 . . ?
C42A C47A H47B 109.5 . . ?
H47A C47A H47B 109.5 . . ?
C42A C47A H47C 109.5 . . ?
H47A C47A H47C 109.5 . . ?
H47B C47A H47C 109.5 . . ?
C46A C48A H48A 109.5 . . ?
C46A C48A H48B 109.5 . . ?
H48A C48A H48B 109.5 . . ?
C46A C48A H48C 109.5 . . ?
H48A C48A H48C 109.5 . . ?
H48B C48A H48C 109.5 . . ?
C44A C49A C50A 111.9(4) . . ?
C44A C49A C55A 106.2(4) . . ?
C50A C49A C55A 111.5(4) . . ?
C44A C49A C54A 107.6(4) . . ?
C50A C49A C54A 106.5(4) . . ?
C55A C49A C54A 113.2(4) . . ?
C51A C50A C49A 112.5(4) . . ?
C51A C50A H50A 109.1 . . ?
C49A C50A H50A 109.1 . . ?
C51A C50A H50B 109.1 . . ?
C49A C50A H50B 109.1 . . ?
H50A C50A H50B 107.8 . . ?
C52A C51A C50A 110.3(4) . . ?
C52A C51A H51A 109.6 . . ?
C50A C51A H51A 109.6 . . ?
C52A C51A H51B 109.6 . . ?
C50A C51A H51B 109.6 . . ?
H51A C51A H51B 108.1 . . ?
C51A C52A C53A 110.2(4) . . ?
C51A C52A H52A 109.6 . . ?
C53A C52A H52A 109.6 . . ?
C51A C52A H52B 109.6 . . ?
C53A C52A H52B 109.6 . . ?
H52A C52A H52B 108.1 . . ?
C52A C53A C54A 111.0(4) . . ?
C52A C53A H53A 109.4 . . ?
C54A C53A H53A 109.4 . . ?
C52A C53A H53B 109.4 . . ?
C54A C53A H53B 109.4 . . ?
H53A C53A H53B 108.0 . . ?
C53A C54A C49A 113.4(4) . . ?
C53A C54A H54A 108.9 . . ?
C49A C54A H54A 108.9 . . ?
C53A C54A H54B 108.9 . . ?
C49A C54A H54B 108.9 . . ?
H54A C54A H54B 107.7 . . ?
C56A C55A C60A 117.4(4) . . ?
C56A C55A C49A 123.1(4) . . ?
C60A C55A C49A 119.0(4) . . ?
C55A C56A C57A 122.6(5) . . ?
C55A C56A H56A 118.7 . . ?
C57A C56A H56A 118.7 . . ?
C58A C57A C56A 118.2(5) . . ?
C58A C57A C61A 120.8(4) . . ?
C56A C57A C61A 121.0(4) . . ?
C57A C58A C59A 121.6(4) . . ?
C57A C58A N63A 120.1(5) . . ?
C59A C58A N63A 118.0(4) . . ?
C58A C59A C60A 118.2(4) . . ?
C58A C59A C62A 121.9(5) . . ?
C60A C59A C62A 119.8(5) . . ?
C55A C60A C59A 121.9(5) . . ?
C55A C60A H60A 119.0 . . ?
C59A C60A H60A 119.0 . . ?
C57A C61A H61A 109.5 . . ?
C57A C61A H61B 109.5 . . ?
H61A C61A H61B 109.5 . . ?
C57A C61A H61C 109.5 . . ?
H61A C61A H61C 109.5 . . ?
H61B C61A H61C 109.5 . . ?
C59A C62A H62A 109.5 . . ?
C59A C62A H62B 109.5 . . ?
H62A C62A H62B 109.5 . . ?
C59A C62A H62C 109.5 . . ?
H62A C62A H62C 109.5 . . ?
H62B C62A H62C 109.5 . . ?
C64A N63A C58A 125.4(4) . . ?
C64A N63A H63A 117.3 . . ?
C58A N63A H63A 117.3 . . ?
O65A C64A N63A 123.1(5) . . ?
O65A C64A C66A 122.1(4) . . ?
N63A C64A C66A 114.7(4) . . ?
C67A C66A C71A 120.0(5) . . ?
C67A C66A C64A 121.8(4) . . ?
C71A C66A C64A 118.0(4) . . ?
C66A C67A C68A 120.3(5) . . ?
C66A C67A H67A 119.8 . . ?
C68A C67A H67A 119.8 . . ?
C69A C68A C67A 118.4(5) . . ?
C69A C68A C76A 119.9(4) . . ?
C67A C68A C76A 121.6(4) . . ?
C70A C69A C68A 122.4(5) . . ?
C70A C69A H69A 118.8 . . ?
C68A C69A H69A 118.8 . . ?
C69A C70A C71A 117.6(5) . . ?
C69A C70A C72A 120.2(5) . . ?
C71A C70A C72A 122.2(5) . . ?
C66A C71A C70A 121.2(5) . . ?
C66A C71A H71A 119.4 . . ?
C70A C71A H71A 119.4 . . ?
C75A C72A C74A 109.7(5) . . ?
C75A C72A C70A 108.7(5) . . ?
C74A C72A C70A 111.9(4) . . ?
C75A C72A C73A 109.5(5) . . ?
C74A C72A C73A 108.6(5) . . ?
C70A C72A C73A 108.3(5) . . ?
C72A C73A H73A 109.5 . . ?
C72A C73A H73B 109.5 . . ?
H73A C73A H73B 109.5 . . ?
C72A C73A H73C 109.5 . . ?
H73A C73A H73C 109.5 . . ?
H73B C73A H73C 109.5 . . ?
C72A C74A H74A 109.5 . . ?
C72A C74A H74B 109.5 . . ?
H74A C74A H74B 109.5 . . ?
C72A C74A H74C 109.5 . . ?
H74A C74A H74C 109.5 . . ?
H74B C74A H74C 109.5 . . ?
C72A C75A H75A 109.5 . . ?
C72A C75A H75B 109.5 . . ?
H75A C75A H75B 109.5 . . ?
C72A C75A H75C 109.5 . . ?
H75A C75A H75C 109.5 . . ?
H75B C75A H75C 109.5 . . ?
O77A C76A N78A 122.9(5) . . ?
O77A C76A C68A 121.6(4) . . ?
N78A C76A C68A 115.5(4) . . ?
C76A N78A C79A 125.0(4) . . ?
C76A N78A H78A 117.5 . . ?
C79A N78A H78A 117.5 . . ?
C80A C79A C84A 120.9(5) . . ?
C80A C79A N78A 122.1(5) . . ?
C84A C79A N78A 116.9(5) . . ?
C79A C80A C81A 118.8(5) . . ?
C79A C80A C85A 121.2(5) . . ?
C81A C80A C85A 120.0(5) . . ?
C82A C81A C80A 122.1(5) . . ?
C82A C81A H81A 118.9 . . ?
C80A C81A H81A 118.9 . . ?
C81A C82A C83A 117.5(5) . . ?
C81A C82A C14A 123.9(5) . . ?
C83A C82A C14A 118.5(5) . . ?
C84A C83A C82A 122.8(5) . . ?
C84A C83A H83A 118.6 . . ?
C82A C83A H83A 118.6 . . ?
C83A C84A C79A 117.7(5) . . ?
C83A C84A C86A 121.3(5) . . ?
C79A C84A C86A 121.0(5) . . ?
C80A C85A H85A 109.5 . . ?
C80A C85A H85B 109.5 . . ?
H85A C85A H85B 109.5 . . ?
C80A C85A H85C 109.5 . . ?
H85A C85A H85C 109.5 . . ?
H85B C85A H85C 109.5 . . ?
C84A C86A H86A 109.5 . . ?
C84A C86A H86B 109.5 . . ?
H86A C86A H86B 109.5 . . ?
C84A C86A H86C 109.5 . . ?
H86A C86A H86C 109.5 . . ?
H86B C86A H86C 109.5 . . ?
N221 Pd2 N201 174.08(18) . . ?
N221 Pd2 Cl21 89.74(13) . . ?
N201 Pd2 Cl21 90.60(12) . . ?
N221 Pd2 Cl22 90.32(13) . . ?
N201 Pd2 Cl22 90.19(12) . . ?
Cl21 Pd2 Cl22 171.77(6) . . ?
C206 N201 C202 116.4(5) . . ?
C206 N201 Pd2 118.7(4) . . ?
C202 N201 Pd2 124.9(4) . . ?
N201 C202 C203 123.0(5) . . ?
N201 C202 H20A 118.5 . . ?
C203 C202 H20A 118.5 . . ?
C202 C203 C204 120.9(5) . . ?
C202 C203 H20B 119.5 . . ?
C204 C203 H20B 119.5 . . ?
N207 C204 C203 121.8(6) . . ?
N207 C204 C205 123.0(5) . . ?
C203 C204 C205 115.2(6) . . ?
C206 C205 C204 120.2(5) . . ?
C206 C205 H20C 119.9 . . ?
C204 C205 H20C 119.9 . . ?
N201 C206 C205 124.1(5) . . ?
N201 C206 H20D 117.9 . . ?
C205 C206 H20D 117.9 . . ?
C204 N207 C212 125.4(6) . . ?
C204 N207 C208 122.4(6) . . ?
C212 N207 C208 111.7(6) . . ?
C209 C208 N207 108.8(7) . . ?
C209 C208 H20E 109.9 . . ?
N207 C208 H20E 109.9 . . ?
C209 C208 H20F 109.9 . . ?
N207 C208 H20F 109.9 . . ?
H20E C208 H20F 108.3 . . ?
C208 C209 C210 112.8(8) . . ?
C208 C209 H20G 109.0 . . ?
C210 C209 H20G 109.0 . . ?
C208 C209 H20H 109.0 . . ?
C210 C209 H20H 109.0 . . ?
H20G C209 H20H 107.8 . . ?
C211 C210 C209 109.9(9) . . ?
C211 C210 H21A 109.7 . . ?
C209 C210 H21A 109.7 . . ?
C211 C210 H21B 109.7 . . ?
C209 C210 H21B 109.7 . . ?
H21A C210 H21B 108.2 . . ?
C212 C211 C210 111.4(9) . . ?
C212 C211 H21C 109.3 . . ?
C210 C211 H21C 109.3 . . ?
C212 C211 H21D 109.3 . . ?
C210 C211 H21D 109.3 . . ?
H21C C211 H21D 108.0 . . ?
N207 C212 C211 107.9(7) . . ?
N207 C212 H21E 110.1 . . ?
C211 C212 H21E 110.1 . . ?
N207 C212 H21F 110.1 . . ?
C211 C212 H21F 110.1 . . ?
H21E C212 H21F 108.4 . . ?
C222 N221 C226 115.5(5) . . ?
C222 N221 Pd2 124.6(4) . . ?
C226 N221 Pd2 119.7(4) . . ?
N221 C222 C223 123.7(5) . . ?
N221 C222 H22A 118.2 . . ?
C223 C222 H22A 118.2 . . ?
C222 C223 C224 121.9(5) . . ?
C222 C223 H22B 119.1 . . ?
C224 C223 H22B 119.1 . . ?
N227 C224 C225 123.5(5) . . ?
N227 C224 C223 122.9(5) . . ?
C225 C224 C223 113.6(6) . . ?
C226 C225 C224 121.3(6) . . ?
C226 C225 H22C 119.4 . . ?
C224 C225 H22C 119.4 . . ?
C225 C226 N221 124.1(6) . . ?
C225 C226 H22D 118.0 . . ?
N221 C226 H22D 118.0 . . ?
C224 N227 C228 119.8(5) . . ?
C224 N227 C232 118.8(5) . . ?
C228 N227 C232 113.4(5) . . ?
N227 C228 C229 113.0(5) . . ?
N227 C228 H22E 109.0 . . ?
C229 C228 H22E 109.0 . . ?
N227 C228 H22F 109.0 . . ?
C229 C228 H22F 109.0 . . ?
H22E C228 H22F 107.8 . . ?
C228 C229 C230 111.4(5) . . ?
C228 C229 H22G 109.3 . . ?
C230 C229 H22G 109.3 . . ?
C228 C229 H22H 109.3 . . ?
C230 C229 H22H 109.3 . . ?
H22G C229 H22H 108.0 . . ?
C231 C230 C229 108.8(5) . . ?
C231 C230 H23A 109.9 . . ?
C229 C230 H23A 109.9 . . ?
C231 C230 H23B 109.9 . . ?
C229 C230 H23B 109.9 . . ?
H23A C230 H23B 108.3 . . ?
C230 C231 C232 111.9(5) . . ?
C230 C231 H23C 109.2 . . ?
C232 C231 H23C 109.2 . . ?
C230 C231 H23D 109.2 . . ?
C232 C231 H23D 109.2 . . ?
H23C C231 H23D 107.9 . . ?
N227 C232 C231 112.5(5) . . ?
N227 C232 H23E 109.1 . . ?
C231 C232 H23E 109.1 . . ?
N227 C232 H23F 109.1 . . ?
C231 C232 H23F 109.1 . . ?
H23E C232 H23F 107.8 . . ?
C16B C11B C12B 110.1(4) . . ?
C16B C11B H11I 109.6 . . ?
C12B C11B H11I 109.6 . . ?
C16B C11B H11J 109.6 . . ?
C12B C11B H11J 109.6 . . ?
H11I C11B H11J 108.2 . . ?
C13B C12B C11B 111.8(4) . . ?
C13B C12B H12K 109.3 . . ?
C11B C12B H12K 109.3 . . ?
C13B C12B H12L 109.3 . . ?
C11B C12B H12L 109.3 . . ?
H12K C12B H12L 107.9 . . ?
C12B C13B C14B 114.0(4) . . ?
C12B C13B H13I 108.8 . . ?
C14B C13B H13I 108.8 . . ?
C12B C13B H13J 108.8 . . ?
C14B C13B H13J 108.8 . . ?
H13I C13B H13J 107.7 . . ?
C13B C14B C17B 112.2(4) . . ?
C13B C14B C15B 106.6(4) . . ?
C17B C14B C15B 111.5(4) . . ?
C13B C14B C82B 110.4(4) . . ?
C17B C14B C82B 106.4(4) . . ?
C15B C14B C82B 109.8(4) . . ?
C16B C15B C14B 113.0(4) . . ?
C16B C15B H15C 109.0 . . ?
C14B C15B H15C 109.0 . . ?
C16B C15B H15D 109.0 . . ?
C14B C15B H15D 109.0 . . ?
H15C C15B H15D 107.8 . . ?
C11B C16B C15B 111.0(4) . . ?
C11B C16B H16C 109.4 . . ?
C15B C16B H16C 109.4 . . ?
C11B C16B H16D 109.4 . . ?
C15B C16B H16D 109.4 . . ?
H16C C16B H16D 108.0 . . ?
C18B C17B C22B 117.2(5) . . ?
C18B C17B C14B 121.6(4) . . ?
C22B C17B C14B 121.0(5) . . ?
C17B C18B C19B 122.5(5) . . ?
C17B C18B H18B 118.8 . . ?
C19B C18B H18B 118.8 . . ?
C20B C19B C18B 118.5(5) . . ?
C20B C19B C23B 120.4(5) . . ?
C18B C19B C23B 121.1(5) . . ?
C19B C20B C21B 120.4(5) . . ?
C19B C20B N25B 118.3(5) . . ?
C21B C20B N25B 120.9(5) . . ?
C22B C21B C20B 119.4(5) . . ?
C22B C21B C24B 120.3(5) . . ?
C20B C21B C24B 120.3(5) . . ?
C21B C22B C17B 122.0(5) . . ?
C21B C22B H22J 119.0 . . ?
C17B C22B H22J 119.0 . . ?
C19B C23B H23J 109.5 . . ?
C19B C23B H23K 109.5 . . ?
H23J C23B H23K 109.5 . . ?
C19B C23B H23L 109.5 . . ?
H23J C23B H23L 109.5 . . ?
H23K C23B H23L 109.5 . . ?
C21B C24B H24D 109.5 . . ?
C21B C24B H24E 109.5 . . ?
H24D C24B H24E 109.5 . . ?
C21B C24B H24F 109.5 . . ?
H24D C24B H24F 109.5 . . ?
H24E C24B H24F 109.5 . . ?
C26B N25B C20B 127.4(4) . . ?
C26B N25B H25B 116.3 . . ?
C20B N25B H25B 116.3 . . ?
O27B C26B N25B 123.6(5) . . ?
O27B C26B C28B 122.2(5) . . ?
N25B C26B C28B 114.1(5) . . ?
C33B C28B C29B 119.0(5) . . ?
C33B C28B C26B 120.3(5) . . ?
C29B C28B C26B 120.6(4) . . ?
C30B C29B C28B 120.3(5) . . ?
C30B C29B H29B 119.8 . . ?
C28B C29B H29B 119.8 . . ?
C29B C30B C31B 118.8(5) . . ?
C29B C30B C38B 121.3(5) . . ?
C31B C30B C38B 119.7(4) . . ?
C32B C31B C30B 122.9(5) . . ?
C32B C31B H31B 118.5 . . ?
C30B C31B H31B 118.5 . . ?
C31B C32B C33B 117.1(5) . . ?
C31B C32B C34B 120.7(5) . . ?
C33B C32B C34B 122.2(5) . . ?
C28B C33B C32B 121.7(5) . . ?
C28B C33B H33B 119.1 . . ?
C32B C33B H33B 119.1 . . ?
C36B C34B C32B 109.0(5) . . ?
C36B C34B C35B 107.7(6) . . ?
C32B C34B C35B 113.0(5) . . ?
C36B C34B C37B 110.3(5) . . ?
C32B C34B C37B 107.9(5) . . ?
C35B C34B C37B 108.9(5) . . ?
C34B C35B H35D 109.5 . . ?
C34B C35B H35E 109.5 . . ?
H35D C35B H35E 109.5 . . ?
C34B C35B H35F 109.5 . . ?
H35D C35B H35F 109.5 . . ?
H35E C35B H35F 109.5 . . ?
C34B C36B H36D 109.5 . . ?
C34B C36B H36E 109.5 . . ?
H36D C36B H36E 109.5 . . ?
C34B C36B H36F 109.5 . . ?
H36D C36B H36F 109.5 . . ?
H36E C36B H36F 109.5 . . ?
C34B C37B H37D 109.5 . . ?
C34B C37B H37E 109.5 . . ?
H37D C37B H37E 109.5 . . ?
C34B C37B H37F 109.5 . . ?
H37D C37B H37F 109.5 . . ?
H37E C37B H37F 109.5 . . ?
O39B C38B N40B 123.6(5) . . ?
O39B C38B C30B 121.5(5) . . ?
N40B C38B C30B 114.9(4) . . ?
C38B N40B C41B 125.2(4) . . ?
C38B N40B H40B 117.4 . . ?
C41B N40B H40B 117.4 . . ?
C46B C41B C42B 121.5(5) . . ?
C46B C41B N40B 118.9(5) . . ?
C42B C41B N40B 119.5(5) . . ?
C43B C42B C41B 117.9(5) . . ?
C43B C42B C47B 120.4(5) . . ?
C41B C42B C47B 121.6(5) . . ?
C42B C43B C44B 122.0(5) . . ?
C42B C43B H43B 119.0 . . ?
C44B C43B H43B 119.0 . . ?
C45B C44B C43B 117.9(5) . . ?
C45B C44B C49B 119.7(5) . . ?
C43B C44B C49B 122.1(4) . . ?
C46B C45B C44B 121.4(5) . . ?
C46B C45B H45B 119.3 . . ?
C44B C45B H45B 119.3 . . ?
C41B C46B C45B 119.1(5) . . ?
C41B C46B C48B 121.2(5) . . ?
C45B C46B C48B 119.6(5) . . ?
C42B C47B H47D 109.5 . . ?
C42B C47B H47E 109.5 . . ?
H47D C47B H47E 109.5 . . ?
C42B C47B H47F 109.5 . . ?
H47D C47B H47F 109.5 . . ?
H47E C47B H47F 109.5 . . ?
C46B C48B H48D 109.5 . . ?
C46B C48B H48E 109.5 . . ?
H48D C48B H48E 109.5 . . ?
C46B C48B H48F 109.5 . . ?
H48D C48B H48F 109.5 . . ?
H48E C48B H48F 109.5 . . ?
C54B C49B C55B 112.0(4) . . ?
C54B C49B C50B 107.4(4) . . ?
C55B C49B C50B 108.1(4) . . ?
C54B C49B C44B 111.7(4) . . ?
C55B C49B C44B 105.0(4) . . ?
C50B C49B C44B 112.6(4) . . ?
C49B C50B C51B 112.9(4) . . ?
C49B C50B H50C 109.0 . . ?
C51B C50B H50C 109.0 . . ?
C49B C50B H50D 109.0 . . ?
C51B C50B H50D 109.0 . . ?
H50C C50B H50D 107.8 . . ?
C52B C51B C50B 111.0(5) . . ?
C52B C51B H51C 109.4 . . ?
C50B C51B H51C 109.4 . . ?
C52B C51B H51D 109.4 . . ?
C50B C51B H51D 109.4 . . ?
H51C C51B H51D 108.0 . . ?
C53B C52B C51B 111.5(5) . . ?
C53B C52B H52C 109.3 . . ?
C51B C52B H52C 109.3 . . ?
C53B C52B H52D 109.3 . . ?
C51B C52B H52D 109.3 . . ?
H52C C52B H52D 108.0 . . ?
C52B C53B C54B 111.4(4) . . ?
C52B C53B H53C 109.4 . . ?
C54B C53B H53C 109.4 . . ?
C52B C53B H53D 109.4 . . ?
C54B C53B H53D 109.4 . . ?
H53C C53B H53D 108.0 . . ?
C49B C54B C53B 111.7(4) . . ?
C49B C54B H54C 109.3 . . ?
C53B C54B H54C 109.3 . . ?
C49B C54B H54D 109.3 . . ?
C53B C54B H54D 109.3 . . ?
H54C C54B H54D 107.9 . . ?
C60B C55B C56B 116.9(5) . . ?
C60B C55B C49B 123.8(5) . . ?
C56B C55B C49B 119.2(5) . . ?
C57B C56B C55B 122.3(5) . . ?
C57B C56B H56B 118.8 . . ?
C55B C56B H56B 118.8 . . ?
C56B C57B C58B 117.7(5) . . ?
C56B C57B C61B 119.5(6) . . ?
C58B C57B C61B 122.7(5) . . ?
C59B C58B C57B 121.9(5) . . ?
C59B C58B N63B 120.4(6) . . ?
C57B C58B N63B 117.6(6) . . ?
C58B C59B C60B 118.1(5) . . ?
C58B C59B C62B 121.0(5) . . ?
C60B C59B C62B 120.9(6) . . ?
C55B C60B C59B 123.0(6) . . ?
C55B C60B H60B 118.5 . . ?
C59B C60B H60B 118.5 . . ?
C57B C61B H61D 109.5 . . ?
C57B C61B H61E 109.5 . . ?
H61D C61B H61E 109.5 . . ?
C57B C61B H61F 109.5 . . ?
H61D C61B H61F 109.5 . . ?
H61E C61B H61F 109.5 . . ?
C59B C62B H62D 109.5 . . ?
C59B C62B H62E 109.5 . . ?
H62D C62B H62E 109.5 . . ?
C59B C62B H62F 109.5 . . ?
H62D C62B H62F 109.5 . . ?
H62E C62B H62F 109.5 . . ?
C64B N63B C58B 126.8(5) . . ?
C64B N63B H63B 116.6 . . ?
C58B N63B H63B 116.6 . . ?
O65B C64B N63B 119.9(5) . . ?
O65B C64B C66B 122.8(5) . . ?
N63B C64B C66B 117.3(5) . . ?
C71B C66B C67B 119.5(5) . . ?
C71B C66B C64B 118.1(5) . . ?
C67B C66B C64B 122.5(4) . . ?
C68B C67B C66B 119.9(5) . . ?
C68B C67B H67B 120.1 . . ?
C66B C67B H67B 120.1 . . ?
C67B C68B C69B 119.9(5) . . ?
C67B C68B C76B 121.7(4) . . ?
C69B C68B C76B 118.4(4) . . ?
C68B C69B C70B 121.9(5) . . ?
C68B C69B H69B 119.0 . . ?
C70B C69B H69B 119.0 . . ?
C71B C70B C69B 116.9(5) . . ?
C71B C70B C72B 120.4(5) . . ?
C69B C70B C72B 122.6(5) . . ?
C70B C71B C66B 121.9(5) . . ?
C70B C71B H71B 119.1 . . ?
C66B C71B H71B 119.1 . . ?
C74B C72B C75B 109.2(7) . . ?
C74B C72B C70B 107.5(5) . . ?
C75B C72B C70B 110.4(5) . . ?
C74B C72B C73B 109.7(6) . . ?
C75B C72B C73B 107.5(6) . . ?
C70B C72B C73B 112.5(5) . . ?
C72B C73B H73D 109.5 . . ?
C72B C73B H73E 109.5 . . ?
H73D C73B H73E 109.5 . . ?
C72B C73B H73F 109.5 . . ?
H73D C73B H73F 109.5 . . ?
H73E C73B H73F 109.5 . . ?
C72B C74B H74D 109.5 . . ?
C72B C74B H74E 109.5 . . ?
H74D C74B H74E 109.5 . . ?
C72B C74B H74F 109.5 . . ?
H74D C74B H74F 109.5 . . ?
H74E C74B H74F 109.5 . . ?
C72B C75B H75D 109.5 . . ?
C72B C75B H75E 109.5 . . ?
H75D C75B H75E 109.5 . . ?
C72B C75B H75F 109.5 . . ?
H75D C75B H75F 109.5 . . ?
H75E C75B H75F 109.5 . . ?
O77B C76B N78B 124.0(5) . . ?
O77B C76B C68B 121.1(5) . . ?
N78B C76B C68B 114.8(5) . . ?
C76B N78B C79B 127.2(4) . . ?
C76B N78B H78B 116.4 . . ?
C79B N78B H78B 116.4 . . ?
C84B C79B C80B 121.5(5) . . ?
C84B C79B N78B 118.5(5) . . ?
C80B C79B N78B 119.6(5) . . ?
C81B C80B C79B 118.2(5) . . ?
C81B C80B C85B 120.5(5) . . ?
C79B C80B C85B 121.3(5) . . ?
C82B C81B C80B 122.5(5) . . ?
C82B C81B H81B 118.7 . . ?
C80B C81B H81B 118.7 . . ?
C81B C82B C83B 117.3(5) . . ?
C81B C82B C14B 122.8(4) . . ?
C83B C82B C14B 119.8(4) . . ?
C82B C83B C84B 122.5(5) . . ?
C82B C83B H83B 118.8 . . ?
C84B C83B H83B 118.8 . . ?
C79B C84B C83B 117.7(5) . . ?
C79B C84B C86B 121.1(4) . . ?
C83B C84B C86B 121.2(5) . . ?
C80B C85B H85D 109.5 . . ?
C80B C85B H85E 109.5 . . ?
H85D C85B H85E 109.5 . . ?
C80B C85B H85F 109.5 . . ?
H85D C85B H85F 109.5 . . ?
H85E C85B H85F 109.5 . . ?
C84B C86B H86D 109.5 . . ?
C84B C86B H86E 109.5 . . ?
H86D C86B H86E 109.5 . . ?
C84B C86B H86F 109.5 . . ?
H86D C86B H86F 109.5 . . ?
H86E C86B H86F 109.5 . . ?
Cl31 C300 Cl32 111.4(4) . . ?
Cl31 C300 Cl33 111.1(4) . . ?
Cl32 C300 Cl33 110.7(4) . . ?
Cl31 C300 H30A 107.9 . . ?
Cl32 C300 H30A 107.9 . . ?
Cl33 C300 H30A 107.9 . . ?
Cl42 C400 Cl41 110.3(5) . . ?
Cl42 C400 Cl43 111.9(5) . . ?
Cl41 C400 Cl43 112.2(4) . . ?
Cl42 C400 H40C 107.4 . . ?
Cl41 C400 H40C 107.4 . . ?
Cl43 C400 H40C 107.4 . . ?
Cl51 C500 Cl53 111.3(4) . . ?
Cl51 C500 Cl52 110.5(4) . . ?
Cl53 C500 Cl52 110.6(4) . . ?
Cl51 C500 H50E 108.1 . . ?
Cl53 C500 H50E 108.1 . . ?
Cl52 C500 H50E 108.1 . . ?
Cl62 C600 Cl61 116.0(7) . . ?
Cl62 C600 Cl63 119.3(7) . . ?
Cl61 C600 Cl63 111.0(6) . . ?
Cl62 C600 H60C 102.5 . . ?
Cl61 C600 H60C 102.5 . . ?
Cl63 C600 H60C 102.5 . . ?
Cl72 C700 Cl71 109.8(4) . . ?
Cl72 C700 Cl73 110.4(4) . . ?
Cl71 C700 Cl73 111.8(4) . . ?
Cl72 C700 H70A 108.3 . . ?
Cl71 C700 H70A 108.3 . . ?
Cl73 C700 H70A 108.3 . . ?
Cl82 C800 Cl81 115.1(9) . . ?
Cl82 C800 Cl83 115.0(11) . . ?
Cl81 C800 Cl83 109.4(8) . . ?
Cl82 C800 H80A 105.4 . . ?
Cl81 C800 H80A 105.4 . . ?
Cl83 C800 H80A 105.4 . . ?
Cl91 C900 Cl92 111.2(4) . . ?
Cl91 C900 Cl93 111.1(4) . . ?
Cl92 C900 Cl93 110.3(4) . . ?
Cl91 C900 H90A 108.1 . . ?
Cl92 C900 H90A 108.1 . . ?
Cl93 C900 H90A 108.1 . . ?

loop_
_geom_bond_atom_site_label_1
_geom_bond_atom_site_label_2
_geom_bond_distance
_geom_bond_site_symmetry_2
_geom_bond_publ_flag
Pd1 N101 2.011(5) . ?
Pd1 N121 2.014(5) . ?
Pd1 Cl12 2.2989(13) . ?
Pd1 Cl11 2.3042(14) . ?
N101 C102 1.347(7) . ?
N101 C106 1.350(7) . ?
C102 C103 1.363(8) . ?
C102 H10A 0.9500 . ?
C103 C104 1.411(8) . ?
C103 H10B 0.9500 . ?
C104 N107 1.368(7) . ?
C104 C105 1.400(8) . ?
C105 C106 1.379(8) . ?
C105 H10C 0.9500 . ?
C106 H10D 0.9500 . ?
N107 C108 1.479(7) . ?
N107 C112 1.491(7) . ?
C108 C109 1.479(9) . ?
C108 H10E 0.9900 . ?
C108 H10F 0.9900 . ?
C109 C110 1.517(9) . ?
C109 H10G 0.9900 . ?
C109 H10H 0.9900 . ?
C110 C111 1.509(9) . ?
C110 H11A 0.9900 . ?
C110 H11B 0.9900 . ?
C111 C112 1.521(9) . ?
C111 H11C 0.9900 . ?
C111 H11D 0.9900 . ?
C112 H11E 0.9900 . ?
C112 H11F 0.9900 . ?
N121 C122 1.341(7) . ?
N121 C126 1.358(7) . ?
C122 C123 1.369(8) . ?
C122 H12A 0.9500 . ?
C123 C124 1.410(8) . ?
C123 H12B 0.9500 . ?
C124 N127 1.368(8) . ?
C124 C125 1.409(8) . ?
C125 C126 1.355(8) . ?
C125 H12C 0.9500 . ?
C126 H12D 0.9500 . ?
N127 C128 1.449(8) . ?
N127 C132 1.472(9) . ?
C128 C129 1.509(10) . ?
C128 H12E 0.9900 . ?
C128 H12F 0.9900 . ?
C129 C130 1.538(12) . ?
C129 H12G 0.9900 . ?
C129 H12H 0.9900 . ?
C130 C131 1.474(12) . ?
C130 H13A 0.9900 . ?
C130 H13B 0.9900 . ?
C131 C132 1.500(11) . ?
C131 H13C 0.9900 . ?
C131 H13D 0.9900 . ?
C132 H13E 0.9900 . ?
C132 H13F 0.9900 . ?
C11A C12A 1.516(9) . ?
C11A C16A 1.536(9) . ?
C11A H11G 0.9900 . ?
C11A H11H 0.9900 . ?
C12A C13A 1.534(8) . ?
C12A H12I 0.9900 . ?
C12A H12J 0.9900 . ?
C13A C14A 1.543(7) . ?
C13A H13G 0.9900 . ?
C13A H13H 0.9900 . ?
C14A C17A 1.534(7) . ?
C14A C15A 1.551(8) . ?
C14A C82A 1.558(7) . ?
C15A C16A 1.524(8) . ?
C15A H15A 0.9900 . ?
C15A H15B 0.9900 . ?
C16A H16A 0.9900 . ?
C16A H16B 0.9900 . ?
C17A C22A 1.384(7) . ?
C17A C18A 1.395(7) . ?
C18A C19A 1.395(7) . ?
C18A H18A 0.9500 . ?
C19A C20A 1.404(7) . ?
C19A C23A 1.501(7) . ?
C20A C21A 1.392(7) . ?
C20A N25A 1.428(6) . ?
C21A C22A 1.381(7) . ?
C21A C24A 1.508(7) . ?
C22A H22I 0.9500 . ?
C23A H23G 0.9800 . ?
C23A H23H 0.9800 . ?
C23A H23I 0.9800 . ?
C24A H24A 0.9800 . ?
C24A H24B 0.9800 . ?
C24A H24C 0.9800 . ?
N25A C26A 1.347(6) . ?
N25A H25A 0.8800 . ?
C26A O27A 1.220(6) . ?
C26A C28A 1.520(7) . ?
C28A C33A 1.380(7) . ?
C28A C29A 1.383(7) . ?
C29A C30A 1.407(7) . ?
C29A H29A 0.9500 . ?
C30A C31A 1.397(7) . ?
C30A C38A 1.489(7) . ?
C31A C32A 1.401(7) . ?
C31A H31A 0.9500 . ?
C32A C33A 1.397(7) . ?
C32A C34A 1.517(7) . ?
C33A H33A 0.9500 . ?
C34A C36A 1.533(8) . ?
C34A C35A 1.535(9) . ?
C34A C37A 1.558(9) . ?
C35A H35A 0.9800 . ?
C35A H35B 0.9800 . ?
C35A H35C 0.9800 . ?
C36A H36A 0.9800 . ?
C36A H36B 0.9800 . ?
C36A H36C 0.9800 . ?
C37A H37A 0.9800 . ?
C37A H37B 0.9800 . ?
C37A H37C 0.9800 . ?
C38A O39A 1.224(6) . ?
C38A N40A 1.350(7) . ?
N40A C41A 1.433(7) . ?
N40A H40A 0.8800 . ?
C41A C46A 1.388(8) . ?
C41A C42A 1.410(8) . ?
C42A C43A 1.396(7) . ?
C42A C47A 1.491(8) . ?
C43A C44A 1.379(7) . ?
C43A H43A 0.9500 . ?
C44A C45A 1.391(7) . ?
C44A C49A 1.541(7) . ?
C45A C46A 1.401(7) . ?
C45A H45A 0.9500 . ?
C46A C48A 1.490(8) . ?
C47A H47A 0.9800 . ?
C47A H47B 0.9800 . ?
C47A H47C 0.9800 . ?
C48A H48A 0.9800 . ?
C48A H48B 0.9800 . ?
C48A H48C 0.9800 . ?
C49A C50A 1.545(7) . ?
C49A C55A 1.546(7) . ?
C49A C54A 1.550(7) . ?
C50A C51A 1.531(7) . ?
C50A H50A 0.9900 . ?
C50A H50B 0.9900 . ?
C51A C52A 1.524(7) . ?
C51A H51A 0.9900 . ?
C51A H51B 0.9900 . ?
C52A C53A 1.526(7) . ?
C52A H52A 0.9900 . ?
C52A H52B 0.9900 . ?
C53A C54A 1.528(7) . ?
C53A H53A 0.9900 . ?
C53A H53B 0.9900 . ?
C54A H54A 0.9900 . ?
C54A H54B 0.9900 . ?
C55A C56A 1.384(7) . ?
C55A C60A 1.396(7) . ?
C56A C57A 1.392(7) . ?
C56A H56A 0.9500 . ?
C57A C58A 1.384(7) . ?
C57A C61A 1.504(7) . ?
C58A C59A 1.392(7) . ?
C58A N63A 1.434(6) . ?
C59A C60A 1.398(7) . ?
C59A C62A 1.508(7) . ?
C60A H60A 0.9500 . ?
C61A H61A 0.9800 . ?
C61A H61B 0.9800 . ?
C61A H61C 0.9800 . ?
C62A H62A 0.9800 . ?
C62A H62B 0.9800 . ?
C62A H62C 0.9800 . ?
N63A C64A 1.368(6) . ?
N63A H63A 0.8800 . ?
C64A O65A 1.231(6) . ?
C64A C66A 1.501(7) . ?
C66A C67A 1.376(7) . ?
C66A C71A 1.394(7) . ?
C67A C68A 1.400(7) . ?
C67A H67A 0.9500 . ?
C68A C69A 1.398(7) . ?
C68A C76A 1.502(7) . ?
C69A C70A 1.387(7) . ?
C69A H69A 0.9500 . ?
C70A C71A 1.396(7) . ?
C70A C72A 1.534(7) . ?
C71A H71A 0.9500 . ?
C72A C75A 1.512(8) . ?
C72A C74A 1.530(8) . ?
C72A C73A 1.537(9) . ?
C73A H73A 0.9800 . ?
C73A H73B 0.9800 . ?
C73A H73C 0.9800 . ?
C74A H74A 0.9800 . ?
C74A H74B 0.9800 . ?
C74A H74C 0.9800 . ?
C75A H75A 0.9800 . ?
C75A H75B 0.9800 . ?
C75A H75C 0.9800 . ?
C76A O77A 1.244(6) . ?
C76A N78A 1.337(6) . ?
N78A C79A 1.441(6) . ?
N78A H78A 0.8800 . ?
C79A C80A 1.378(8) . ?
C79A C84A 1.402(8) . ?
C80A C81A 1.394(7) . ?
C80A C85A 1.524(8) . ?
C81A C82A 1.372(8) . ?
C81A H81A 0.9500 . ?
C82A C83A 1.387(7) . ?
C83A C84A 1.382(7) . ?
C83A H83A 0.9500 . ?
C84A C86A 1.525(7) . ?
C85A H85A 0.9800 . ?
C85A H85B 0.9800 . ?
C85A H85C 0.9800 . ?
C86A H86A 0.9800 . ?
C86A H86B 0.9800 . ?
C86A H86C 0.9800 . ?
Pd2 N221 2.007(5) . ?
Pd2 N201 2.010(5) . ?
Pd2 Cl21 2.2903(14) . ?
Pd2 Cl22 2.3077(13) . ?
N201 C206 1.338(7) . ?
N201 C202 1.354(7) . ?
C202 C203 1.361(8) . ?
C202 H20A 0.9500 . ?
C203 C204 1.405(8) . ?
C203 H20B 0.9500 . ?
C204 N207 1.361(8) . ?
C204 C205 1.405(8) . ?
C205 C206 1.362(8) . ?
C205 H20C 0.9500 . ?
C206 H20D 0.9500 . ?
N207 C212 1.434(9) . ?
N207 C208 1.498(8) . ?
C208 C209 1.441(11) . ?
C208 H20E 0.9900 . ?
C208 H20F 0.9900 . ?
C209 C210 1.518(13) . ?
C209 H20G 0.9900 . ?
C209 H20H 0.9900 . ?
C210 C211 1.514(13) . ?
C210 H21A 0.9900 . ?
C210 H21B 0.9900 . ?
C211 C212 1.489(13) . ?
C211 H21C 0.9900 . ?
C211 H21D 0.9900 . ?
C212 H21E 0.9900 . ?
C212 H21F 0.9900 . ?
N221 C222 1.326(7) . ?
N221 C226 1.354(7) . ?
C222 C223 1.360(8) . ?
C222 H22A 0.9500 . ?
C223 C224 1.401(8) . ?
C223 H22B 0.9500 . ?
C224 N227 1.369(7) . ?
C224 C225 1.399(8) . ?
C225 C226 1.351(9) . ?
C225 H22C 0.9500 . ?
C226 H22D 0.9500 . ?
N227 C228 1.465(7) . ?
N227 C232 1.483(7) . ?
C228 C229 1.501(8) . ?
C228 H22E 0.9900 . ?
C228 H22F 0.9900 . ?
C229 C230 1.519(8) . ?
C229 H22G 0.9900 . ?
C229 H22H 0.9900 . ?
C230 C231 1.509(9) . ?
C230 H23A 0.9900 . ?
C230 H23B 0.9900 . ?
C231 C232 1.524(8) . ?
C231 H23C 0.9900 . ?
C231 H23D 0.9900 . ?
C232 H23E 0.9900 . ?
C232 H23F 0.9900 . ?
C11B C16B 1.518(7) . ?
C11B C12B 1.521(7) . ?
C11B H11I 0.9900 . ?
C11B H11J 0.9900 . ?
C12B C13B 1.514(7) . ?
C12B H12K 0.9900 . ?
C12B H12L 0.9900 . ?
C13B C14B 1.537(7) . ?
C13B H13I 0.9900 . ?
C13B H13J 0.9900 . ?
C14B C17B 1.548(6) . ?
C14B C15B 1.551(7) . ?
C14B C82B 1.555(6) . ?
C15B C16B 1.537(7) . ?
C15B H15C 0.9900 . ?
C15B H15D 0.9900 . ?
C16B H16C 0.9900 . ?
C16B H16D 0.9900 . ?
C17B C18B 1.377(7) . ?
C17B C22B 1.391(7) . ?
C18B C19B 1.401(7) . ?
C18B H18B 0.9500 . ?
C19B C20B 1.379(7) . ?
C19B C23B 1.516(8) . ?
C20B C21B 1.388(8) . ?
C20B N25B 1.439(6) . ?
C21B C22B 1.382(7) . ?
C21B C24B 1.518(8) . ?
C22B H22J 0.9500 . ?
C23B H23J 0.9800 . ?
C23B H23K 0.9800 . ?
C23B H23L 0.9800 . ?
C24B H24D 0.9800 . ?
C24B H24E 0.9800 . ?
C24B H24F 0.9800 . ?
N25B C26B 1.335(6) . ?
N25B H25B 0.8800 . ?
C26B O27B 1.237(6) . ?
C26B C28B 1.496(7) . ?
C28B C33B 1.392(7) . ?
C28B C29B 1.396(7) . ?
C29B C30B 1.391(7) . ?
C29B H29B 0.9500 . ?
C30B C31B 1.392(7) . ?
C30B C38B 1.517(7) . ?
C31B C32B 1.375(7) . ?
C31B H31B 0.9500 . ?
C32B C33B 1.407(7) . ?
C32B C34B 1.525(7) . ?
C33B H33B 0.9500 . ?
C34B C36B 1.520(9) . ?
C34B C35B 1.525(8) . ?
C34B C37B 1.541(9) . ?
C35B H35D 0.9800 . ?
C35B H35E 0.9800 . ?
C35B H35F 0.9800 . ?
C36B H36D 0.9800 . ?
C36B H36E 0.9800 . ?
C36B H36F 0.9800 . ?
C37B H37D 0.9800 . ?
C37B H37E 0.9800 . ?
C37B H37F 0.9800 . ?
C38B O39B 1.217(6) . ?
C38B N40B 1.343(7) . ?
N40B C41B 1.436(7) . ?
N40B H40B 0.8800 . ?
C41B C46B 1.381(8) . ?
C41B C42B 1.401(8) . ?
C42B C43B 1.397(7) . ?
C42B C47B 1.507(8) . ?
C43B C44B 1.398(7) . ?
C43B H43B 0.9500 . ?
C44B C45B 1.396(7) . ?
C44B C49B 1.552(7) . ?
C45B C46B 1.393(7) . ?
C45B H45B 0.9500 . ?
C46B C48B 1.515(7) . ?
C47B H47D 0.9800 . ?
C47B H47E 0.9800 . ?
C47B H47F 0.9800 . ?
C48B H48D 0.9800 . ?
C48B H48E 0.9800 . ?
C48B H48F 0.9800 . ?
C49B C54B 1.530(7) . ?
C49B C55B 1.541(7) . ?
C49B C50B 1.543(7) . ?
C50B C51B 1.546(7) . ?
C50B H50C 0.9900 . ?
C50B H50D 0.9900 . ?
C51B C52B 1.518(8) . ?
C51B H51C 0.9900 . ?
C51B H51D 0.9900 . ?
C52B C53B 1.511(7) . ?
C52B H52C 0.9900 . ?
C52B H52D 0.9900 . ?
C53B C54B 1.533(7) . ?
C53B H53C 0.9900 . ?
C53B H53D 0.9900 . ?
C54B H54C 0.9900 . ?
C54B H54D 0.9900 . ?
C55B C60B 1.380(7) . ?
C55B C56B 1.393(7) . ?
C56B C57B 1.391(7) . ?
C56B H56B 0.9500 . ?
C57B C58B 1.394(8) . ?
C57B C61B 1.509(8) . ?
C58B C59B 1.374(9) . ?
C58B N63B 1.440(7) . ?
C59B C60B 1.385(8) . ?
C59B C62B 1.495(9) . ?
C60B H60B 0.9500 . ?
C61B H61D 0.9800 . ?
C61B H61E 0.9800 . ?
C61B H61F 0.9800 . ?
C62B H62D 0.9800 . ?
C62B H62E 0.9800 . ?
C62B H62F 0.9800 . ?
N63B C64B 1.314(7) . ?
N63B H63B 0.8800 . ?
C64B O65B 1.193(7) . ?
C64B C66B 1.507(7) . ?
C66B C71B 1.391(7) . ?
C66B C67B 1.393(7) . ?
C67B C68B 1.371(7) . ?
C67B H67B 0.9500 . ?
C68B C69B 1.385(7) . ?
C68B C76B 1.517(7) . ?
C69B C70B 1.400(7) . ?
C69B H69B 0.9500 . ?
C70B C71B 1.384(7) . ?
C70B C72B 1.525(7) . ?
C71B H71B 0.9500 . ?
C72B C74B 1.522(10) . ?
C72B C75B 1.523(9) . ?
C72B C73B 1.528(9) . ?
C73B H73D 0.9800 . ?
C73B H73E 0.9800 . ?
C73B H73F 0.9800 . ?
C74B H74D 0.9800 . ?
C74B H74E 0.9800 . ?
C74B H74F 0.9800 . ?
C75B H75D 0.9800 . ?
C75B H75E 0.9800 . ?
C75B H75F 0.9800 . ?
C76B O77B 1.222(6) . ?
C76B N78B 1.325(6) . ?
N78B C79B 1.445(6) . ?
N78B H78B 0.8800 . ?
C79B C84B 1.388(7) . ?
C79B C80B 1.392(7) . ?
C80B C81B 1.392(7) . ?
C80B C85B 1.514(8) . ?
C81B C82B 1.382(7) . ?
C81B H81B 0.9500 . ?
C82B C83B 1.390(7) . ?
C83B C84B 1.402(7) . ?
C83B H83B 0.9500 . ?
C84B C86B 1.502(7) . ?
C85B H85D 0.9800 . ?
C85B H85E 0.9800 . ?
C85B H85F 0.9800 . ?
C86B H86D 0.9800 . ?
C86B H86E 0.9800 . ?
C86B H86F 0.9800 . ?
C300 Cl31 1.715(7) . ?
C300 Cl32 1.723(8) . ?
C300 Cl33 1.753(7) . ?
C300 H30A 1.0000 . ?
C400 Cl42 1.738(8) . ?
C400 Cl41 1.740(8) . ?
C400 Cl43 1.750(9) . ?
C400 H40C 1.0000 . ?
C500 Cl51 1.710(7) . ?
C500 Cl53 1.748(7) . ?
C500 Cl52 1.758(7) . ?
C500 H50E 1.0000 . ?
C600 Cl62 1.474(11) . ?
C600 Cl61 1.613(10) . ?
C600 Cl63 1.668(10) . ?
C600 H60C 1.0000 . ?
C700 Cl72 1.725(7) . ?
C700 Cl71 1.730(7) . ?
C700 Cl73 1.742(7) . ?
C700 H70A 1.0000 . ?
C800 Cl82 1.553(16) . ?
C800 Cl81 1.676(14) . ?
C800 Cl83 1.692(13) . ?
C800 H80A 1.0000 . ?
C900 Cl91 1.746(7) . ?
C900 Cl92 1.749(8) . ?
C900 Cl93 1.750(7) . ?
C900 H90A 1.0000 . ?

loop_
_geom_hbond_atom_site_label_D
_geom_hbond_atom_site_label_H
_geom_hbond_atom_site_label_A
_geom_hbond_distance_DH
_geom_hbond_distance_HA
_geom_hbond_distance_DA
_geom_hbond_angle_DHA
_geom_hbond_site_symmetry_A
N63A H63A Cl11 0.88 2.51 3.316(4) 152.8 .
N78A H78A Cl11 0.88 2.47 3.291(5) 155.2 .
N25A H25A Cl12 0.88 2.49 3.280(4) 148.9 .
N25B H25B Cl21 0.88 2.45 3.239(5) 148.8 .
N40B H40B Cl21 0.88 2.50 3.347(5) 161.1 .
N78B H78B Cl22 0.88 2.40 3.211(4) 153.4 .

loop_
_geom_torsion_atom_site_label_1
_geom_torsion_atom_site_label_2
_geom_torsion_atom_site_label_3
_geom_torsion_atom_site_label_4
_geom_torsion
_geom_torsion_site_symmetry_1
_geom_torsion_site_symmetry_2
_geom_torsion_site_symmetry_3
_geom_torsion_site_symmetry_4
_geom_torsion_publ_flag
N121 Pd1 N101 C102 -132.9(17) . . . . ?
Cl12 Pd1 N101 C102 121.4(4) . . . . ?
Cl11 Pd1 N101 C102 -50.7(4) . . . . ?
N121 Pd1 N101 C106 43(2) . . . . ?
Cl12 Pd1 N101 C106 -62.7(4) . . . . ?
Cl11 Pd1 N101 C106 125.3(4) . . . . ?
C106 N101 C102 C103 -0.8(8) . . . . ?
Pd1 N101 C102 C103 175.3(4) . . . . ?
N101 C102 C103 C104 -1.2(9) . . . . ?
C102 C103 C104 N107 -179.5(5) . . . . ?
C102 C103 C104 C105 1.5(8) . . . . ?
N107 C104 C105 C106 -179.0(5) . . . . ?
C103 C104 C105 C106 0.0(8) . . . . ?
C102 N101 C106 C105 2.4(9) . . . . ?
Pd1 N101 C106 C105 -173.8(5) . . . . ?
C104 C105 C106 N101 -2.1(10) . . . . ?
C105 C104 N107 C108 -164.1(5) . . . . ?
C103 C104 N107 C108 17.0(8) . . . . ?
C105 C104 N107 C112 -16.0(8) . . . . ?
C103 C104 N107 C112 165.1(5) . . . . ?
C104 N107 C108 C109 -163.5(5) . . . . ?
C112 N107 C108 C109 46.9(7) . . . . ?
N107 C108 C109 C110 -50.2(8) . . . . ?
C108 C109 C110 C111 53.8(7) . . . . ?
C109 C110 C111 C112 -55.1(8) . . . . ?
C104 N107 C112 C111 162.5(5) . . . . ?
C108 N107 C112 C111 -47.6(7) . . . . ?
C110 C111 C112 N107 52.8(8) . . . . ?
N101 Pd1 N121 C122 -41(2) . . . . ?
Cl12 Pd1 N121 C122 64.7(4) . . . . ?
Cl11 Pd1 N121 C122 -123.3(4) . . . . ?
N101 Pd1 N121 C126 134.8(17) . . . . ?
Cl12 Pd1 N121 C126 -119.6(4) . . . . ?
Cl11 Pd1 N121 C126 52.4(4) . . . . ?
C126 N121 C122 C123 0.4(7) . . . . ?
Pd1 N121 C122 C123 176.3(4) . . . . ?
N121 C122 C123 C124 2.3(8) . . . . ?
C122 C123 C124 N127 174.7(5) . . . . ?
C122 C123 C124 C125 -3.1(8) . . . . ?
N127 C124 C125 C126 -176.3(5) . . . . ?
C123 C124 C125 C126 1.5(8) . . . . ?
C124 C125 C126 N121 1.1(8) . . . . ?
C122 N121 C126 C125 -2.1(7) . . . . ?
Pd1 N121 C126 C125 -177.9(4) . . . . ?
C125 C124 N127 C128 -162.8(6) . . . . ?
C123 C124 N127 C128 19.6(9) . . . . ?
C125 C124 N127 C132 -10.5(9) . . . . ?
C123 C124 N127 C132 171.9(6) . . . . ?
C124 N127 C128 C129 94.9(8) . . . . ?
C132 N127 C128 C129 -60.0(8) . . . . ?
N127 C128 C129 C130 54.7(9) . . . . ?
C128 C129 C130 C131 -52.2(10) . . . . ?
C129 C130 C131 C132 53.2(10) . . . . ?
C124 N127 C132 C131 -94.2(8) . . . . ?
C128 N127 C132 C131 61.1(8) . . . . ?
C130 C131 C132 N127 -57.3(9) . . . . ?
C16A C11A C12A C13A -54.9(7) . . . . ?
C11A C12A C13A C14A 60.1(6) . . . . ?
C12A C13A C14A C17A 65.9(6) . . . . ?
C12A C13A C14A C15A -58.4(6) . . . . ?
C12A C13A C14A C82A -177.3(4) . . . . ?
C17A C14A C15A C16A -66.8(6) . . . . ?
C13A C14A C15A C16A 55.9(6) . . . . ?
C82A C14A C15A C16A 177.6(4) . . . . ?
C14A C15A C16A C11A -53.5(6) . . . . ?
C12A C11A C16A C15A 51.5(6) . . . . ?
C13A C14A C17A C22A -142.2(5) . . . . ?
C15A C14A C17A C22A -21.6(7) . . . . ?
C82A C14A C17A C22A 96.2(6) . . . . ?
C13A C14A C17A C18A 44.7(6) . . . . ?
C15A C14A C17A C18A 165.2(5) . . . . ?
C82A C14A C17A C18A -77.0(6) . . . . ?
C22A C17A C18A C19A -1.3(7) . . . . ?
C14A C17A C18A C19A 172.3(5) . . . . ?
C17A C18A C19A C20A -0.4(7) . . . . ?
C17A C18A C19A C23A -179.8(5) . . . . ?
C18A C19A C20A C21A 1.3(7) . . . . ?
C23A C19A C20A C21A -179.3(5) . . . . ?
C18A C19A C20A N25A -172.3(4) . . . . ?
C23A C19A C20A N25A 7.1(7) . . . . ?
C19A C20A C21A C22A -0.5(7) . . . . ?
N25A C20A C21A C22A 173.1(4) . . . . ?
C19A C20A C21A C24A -178.6(4) . . . . ?
N25A C20A C21A C24A -5.0(7) . . . . ?
C20A C21A C22A C17A -1.4(7) . . . . ?
C24A C21A C22A C17A 176.7(5) . . . . ?
C18A C17A C22A C21A 2.2(7) . . . . ?
C14A C17A C22A C21A -171.1(5) . . . . ?
C21A C20A N25A C26A 67.0(7) . . . . ?
C19A C20A N25A C26A -119.3(6) . . . . ?
C20A N25A C26A O27A 16.9(8) . . . . ?
C20A N25A C26A C28A -161.6(5) . . . . ?
O27A C26A C28A C33A 33.4(8) . . . . ?
N25A C26A C28A C33A -148.1(5) . . . . ?
O27A C26A C28A C29A -143.7(5) . . . . ?
N25A C26A C28A C29A 34.8(7) . . . . ?
C33A C28A C29A C30A -0.9(8) . . . . ?
C26A C28A C29A C30A 176.2(5) . . . . ?
C28A C29A C30A C31A 1.6(8) . . . . ?
C28A C29A C30A C38A 178.1(5) . . . . ?
C29A C30A C31A C32A -0.5(8) . . . . ?
C38A C30A C31A C32A -177.0(5) . . . . ?
C30A C31A C32A C33A -1.3(8) . . . . ?
C30A C31A C32A C34A -179.4(5) . . . . ?
C29A C28A C33A C32A -1.0(8) . . . . ?
C26A C28A C33A C32A -178.1(5) . . . . ?
C31A C32A C33A C28A 2.1(8) . . . . ?
C34A C32A C33A C28A -179.9(5) . . . . ?
C33A C32A C34A C36A 1.6(8) . . . . ?
C31A C32A C34A C36A 179.6(5) . . . . ?
C33A C32A C34A C35A -117.6(6) . . . . ?
C31A C32A C34A C35A 60.4(7) . . . . ?
C33A C32A C34A C37A 121.1(6) . . . . ?
C31A C32A C34A C37A -60.9(7) . . . . ?
C31A C30A C38A O39A 21.2(8) . . . . ?
C29A C30A C38A O39A -155.2(6) . . . . ?
C31A C30A C38A N40A -162.8(5) . . . . ?
C29A C30A C38A N40A 20.8(8) . . . . ?
O39A C38A N40A C41A 12.5(9) . . . . ?
C30A C38A N40A C41A -163.5(5) . . . . ?
C38A N40A C41A C46A -108.6(6) . . . . ?
C38A N40A C41A C42A 74.5(7) . . . . ?
C46A C41A C42A C43A -0.7(8) . . . . ?
N40A C41A C42A C43A 176.1(4) . . . . ?
C46A C41A C42A C47A -179.8(5) . . . . ?
N40A C41A C42A C47A -3.0(8) . . . . ?
C41A C42A C43A C44A -1.9(8) . . . . ?
C47A C42A C43A C44A 177.2(5) . . . . ?
C42A C43A C44A C45A 3.1(8) . . . . ?
C42A C43A C44A C49A -177.2(5) . . . . ?
C43A C44A C45A C46A -1.8(8) . . . . ?
C49A C44A C45A C46A 178.5(5) . . . . ?
C42A C41A C46A C45A 1.9(8) . . . . ?
N40A C41A C46A C45A -174.8(5) . . . . ?
C42A C41A C46A C48A -179.4(5) . . . . ?
N40A C41A C46A C48A 3.9(8) . . . . ?
C44A C45A C46A C41A -0.7(8) . . . . ?
C44A C45A C46A C48A -179.4(5) . . . . ?
C43A C44A C49A C50A 178.5(4) . . . . ?
C45A C44A C49A C50A -1.8(7) . . . . ?
C43A C44A C49A C55A 56.6(6) . . . . ?
C45A C44A C49A C55A -123.7(5) . . . . ?
C43A C44A C49A C54A -65.0(6) . . . . ?
C45A C44A C49A C54A 114.8(5) . . . . ?
C44A C49A C50A C51A 174.3(4) . . . . ?
C55A C49A C50A C51A -66.9(5) . . . . ?
C54A C49A C50A C51A 57.1(5) . . . . ?
C49A C50A C51A C52A -60.0(6) . . . . ?
C50A C51A C52A C53A 57.0(6) . . . . ?
C51A C52A C53A C54A -55.4(6) . . . . ?
C52A C53A C54A C49A 56.6(6) . . . . ?
C44A C49A C54A C53A -175.7(4) . . . . ?
C50A C49A C54A C53A -55.6(5) . . . . ?
C55A C49A C54A C53A 67.3(6) . . . . ?
C44A C49A C55A C56A -90.0(5) . . . . ?
C50A C49A C55A C56A 147.9(5) . . . . ?
C54A C49A C55A C56A 27.9(6) . . . . ?
C44A C49A C55A C60A 81.9(5) . . . . ?
C50A C49A C55A C60A -40.2(6) . . . . ?
C54A C49A C55A C60A -160.3(4) . . . . ?
C60A C55A C56A C57A -1.0(7) . . . . ?
C49A C55A C56A C57A 171.0(4) . . . . ?
C55A C56A C57A C58A 0.2(7) . . . . ?
C55A C56A C57A C61A -178.0(5) . . . . ?
C56A C57A C58A C59A -0.6(7) . . . . ?
C61A C57A C58A C59A 177.6(5) . . . . ?
C56A C57A C58A N63A -174.9(4) . . . . ?
C61A C57A C58A N63A 3.3(7) . . . . ?
C57A C58A C59A C60A 1.9(7) . . . . ?
N63A C58A C59A C60A 176.3(4) . . . . ?
C57A C58A C59A C62A -173.5(5) . . . . ?
N63A C58A C59A C62A 0.9(7) . . . . ?
C56A C55A C60A C59A 2.3(7) . . . . ?
C49A C55A C60A C59A -170.0(4) . . . . ?
C58A C59A C60A C55A -2.8(7) . . . . ?
C62A C59A C60A C55A 172.7(5) . . . . ?
C57A C58A N63A C64A -119.9(5) . . . . ?
C59A C58A N63A C64A 65.6(6) . . . . ?
C58A N63A C64A O65A 14.5(8) . . . . ?
C58A N63A C64A C66A -162.7(4) . . . . ?
O65A C64A C66A C67A -148.1(5) . . . . ?
N63A C64A C66A C67A 29.1(7) . . . . ?
O65A C64A C66A C71A 27.4(7) . . . . ?
N63A C64A C66A C71A -155.4(5) . . . . ?
C71A C66A C67A C68A 1.8(8) . . . . ?
C64A C66A C67A C68A 177.1(5) . . . . ?
C66A C67A C68A C69A -2.3(8) . . . . ?
C66A C67A C68A C76A -178.0(5) . . . . ?
C67A C68A C69A C70A 1.1(8) . . . . ?
C76A C68A C69A C70A 176.9(5) . . . . ?
C68A C69A C70A C71A 0.6(8) . . . . ?
C68A C69A C70A C72A -179.0(5) . . . . ?
C67A C66A C71A C70A 0.0(8) . . . . ?
C64A C66A C71A C70A -175.5(5) . . . . ?
C69A C70A C71A C66A -1.2(8) . . . . ?
C72A C70A C71A C66A 178.4(5) . . . . ?
C69A C70A C72A C75A -61.4(7) . . . . ?
C71A C70A C72A C75A 119.0(6) . . . . ?
C69A C70A C72A C74A 177.3(5) . . . . ?
C71A C70A C72A C74A -2.3(8) . . . . ?
C69A C70A C72A C73A 57.5(7) . . . . ?
C71A C70A C72A C73A -122.1(6) . . . . ?
C69A C68A C76A O77A -24.2(8) . . . . ?
C67A C68A C76A O77A 151.5(5) . . . . ?
C69A C68A C76A N78A 157.3(5) . . . . ?
C67A C68A C76A N78A -27.0(7) . . . . ?
O77A C76A N78A C79A -15.3(8) . . . . ?
C68A C76A N78A C79A 163.2(5) . . . . ?
C76A N78A C79A C80A 82.8(7) . . . . ?
C76A N78A C79A C84A -98.7(6) . . . . ?
C84A C79A C80A C81A -1.0(8) . . . . ?
N78A C79A C80A C81A 177.4(5) . . . . ?
C84A C79A C80A C85A -179.6(5) . . . . ?
N78A C79A C80A C85A -1.3(8) . . . . ?
C79A C80A C81A C82A -1.1(8) . . . . ?
C85A C80A C81A C82A 177.5(5) . . . . ?
C80A C81A C82A C83A 1.2(8) . . . . ?
C80A C81A C82A C14A -175.8(5) . . . . ?
C17A C14A C82A C81A 114.2(6) . . . . ?
C13A C14A C82A C81A -6.4(7) . . . . ?
C15A C14A C82A C81A -124.5(5) . . . . ?
C17A C14A C82A C83A -62.8(6) . . . . ?
C13A C14A C82A C83A 176.6(5) . . . . ?
C15A C14A C82A C83A 58.5(6) . . . . ?
C81A C82A C83A C84A 0.9(8) . . . . ?
C14A C82A C83A C84A 178.0(5) . . . . ?
C82A C83A C84A C79A -2.9(8) . . . . ?
C82A C83A C84A C86A 178.1(5) . . . . ?
C80A C79A C84A C83A 2.9(8) . . . . ?
N78A C79A C84A C83A -175.5(5) . . . . ?
C80A C79A C84A C86A -178.1(5) . . . . ?
N78A C79A C84A C86A 3.5(7) . . . . ?
N221 Pd2 N201 C206 35.8(18) . . . . ?
Cl21 Pd2 N201 C206 129.1(4) . . . . ?
Cl22 Pd2 N201 C206 -59.1(4) . . . . ?
N221 Pd2 N201 C202 -145.6(15) . . . . ?
Cl21 Pd2 N201 C202 -52.3(4) . . . . ?
Cl22 Pd2 N201 C202 119.5(4) . . . . ?
C206 N201 C202 C203 2.9(8) . . . . ?
Pd2 N201 C202 C203 -175.8(4) . . . . ?
N201 C202 C203 C204 0.4(9) . . . . ?
C202 C203 C204 N207 173.6(6) . . . . ?
C202 C203 C204 C205 -4.4(8) . . . . ?
N207 C204 C205 C206 -172.7(6) . . . . ?
C203 C204 C205 C206 5.3(8) . . . . ?
C202 N201 C206 C205 -1.9(8) . . . . ?
Pd2 N201 C206 C205 176.8(4) . . . . ?
C204 C205 C206 N201 -2.3(9) . . . . ?
C203 C204 N207 C212 13.8(11) . . . . ?
C205 C204 N207 C212 -168.4(7) . . . . ?
C203 C204 N207 C208 -175.6(6) . . . . ?
C205 C204 N207 C208 2.3(11) . . . . ?
C204 N207 C208 C209 -109.3(8) . . . . ?
C212 N207 C208 C209 62.5(9) . . . . ?
N207 C208 C209 C210 -55.2(11) . . . . ?
C208 C209 C210 C211 51.7(15) . . . . ?
C209 C210 C211 C212 -52.3(15) . . . . ?
C204 N207 C212 C211 108.0(9) . . . . ?
C208 N207 C212 C211 -63.5(9) . . . . ?
C210 C211 C212 N207 58.7(12) . . . . ?
N201 Pd2 N221 C222 145.8(15) . . . . ?
Cl21 Pd2 N221 C222 52.4(4) . . . . ?
Cl22 Pd2 N221 C222 -119.3(4) . . . . ?
N201 Pd2 N221 C226 -28.3(19) . . . . ?
Cl21 Pd2 N221 C226 -121.6(4) . . . . ?
Cl22 Pd2 N221 C226 66.6(4) . . . . ?
C226 N221 C222 C223 0.4(8) . . . . ?
Pd2 N221 C222 C223 -173.8(4) . . . . ?
N221 C222 C223 C224 1.8(9) . . . . ?
C222 C223 C224 N227 179.4(5) . . . . ?
C222 C223 C224 C225 -2.8(8) . . . . ?
N227 C224 C225 C226 179.5(6) . . . . ?
C223 C224 C225 C226 1.8(9) . . . . ?
C224 C225 C226 N221 0.4(11) . . . . ?
C222 N221 C226 C225 -1.5(9) . . . . ?
Pd2 N221 C226 C225 173.0(5) . . . . ?
C225 C224 N227 C228 15.6(8) . . . . ?
C223 C224 N227 C228 -166.9(5) . . . . ?
C225 C224 N227 C232 162.4(6) . . . . ?
C223 C224 N227 C232 -20.0(8) . . . . ?
C224 N227 C228 C229 -160.4(5) . . . . ?
C232 N227 C228 C229 51.1(7) . . . . ?
N227 C228 C229 C230 -55.3(7) . . . . ?
C228 C229 C230 C231 57.0(7) . . . . ?
C229 C230 C231 C232 -55.8(7) . . . . ?
C224 N227 C232 C231 161.7(5) . . . . ?
C228 N227 C232 C231 -49.5(7) . . . . ?
C230 C231 C232 N227 52.7(7) . . . . ?
C16B C11B C12B C13B -55.1(6) . . . . ?
C11B C12B C13B C14B 57.0(6) . . . . ?
C12B C13B C14B C17B 67.5(5) . . . . ?
C12B C13B C14B C15B -54.8(5) . . . . ?
C12B C13B C14B C82B -174.1(4) . . . . ?
C13B C14B C15B C16B 55.1(5) . . . . ?
C17B C14B C15B C16B -67.6(5) . . . . ?
C82B C14B C15B C16B 174.7(4) . . . . ?
C12B C11B C16B C15B 55.5(6) . . . . ?
C14B C15B C16B C11B -57.8(6) . . . . ?
C13B C14B C17B C18B 33.8(6) . . . . ?
C15B C14B C17B C18B 153.3(5) . . . . ?
C82B C14B C17B C18B -87.0(6) . . . . ?
C13B C14B C17B C22B -151.1(5) . . . . ?
C15B C14B C17B C22B -31.6(6) . . . . ?
C82B C14B C17B C22B 88.1(6) . . . . ?
C22B C17B C18B C19B -0.6(8) . . . . ?
C14B C17B C18B C19B 174.6(5) . . . . ?
C17B C18B C19B C20B -0.4(8) . . . . ?
C17B C18B C19B C23B -178.9(5) . . . . ?
C18B C19B C20B C21B 1.3(8) . . . . ?
C23B C19B C20B C21B 179.8(5) . . . . ?
C18B C19B C20B N25B -171.9(5) . . . . ?
C23B C19B C20B N25B 6.7(8) . . . . ?
C19B C20B C21B C22B -1.2(8) . . . . ?
N25B C20B C21B C22B 171.8(5) . . . . ?
C19B C20B C21B C24B 179.0(6) . . . . ?
N25B C20B C21B C24B -8.0(9) . . . . ?
C20B C21B C22B C17B 0.2(9) . . . . ?
C24B C21B C22B C17B 180.0(6) . . . . ?
C18B C17B C22B C21B 0.7(8) . . . . ?
C14B C17B C22B C21B -174.6(5) . . . . ?
C19B C20B N25B C26B -114.0(6) . . . . ?
C21B C20B N25B C26B 72.9(8) . . . . ?
C20B N25B C26B O27B 5.8(9) . . . . ?
C20B N25B C26B C28B -174.3(5) . . . . ?
O27B C26B C28B C33B 34.9(8) . . . . ?
N25B C26B C28B C33B -145.0(5) . . . . ?
O27B C26B C28B C29B -144.5(6) . . . . ?
N25B C26B C28B C29B 35.6(7) . . . . ?
C33B C28B C29B C30B 0.0(8) . . . . ?
C26B C28B C29B C30B 179.4(5) . . . . ?
C28B C29B C30B C31B -0.5(8) . . . . ?
C28B C29B C30B C38B -175.5(5) . . . . ?
C29B C30B C31B C32B 1.3(8) . . . . ?
C38B C30B C31B C32B 176.4(5) . . . . ?
C30B C31B C32B C33B -1.5(8) . . . . ?
C30B C31B C32B C34B 178.6(5) . . . . ?
C29B C28B C33B C32B -0.2(8) . . . . ?
C26B C28B C33B C32B -179.7(5) . . . . ?
C31B C32B C33B C28B 0.9(8) . . . . ?
C34B C32B C33B C28B -179.1(5) . . . . ?
C31B C32B C34B C36B -58.0(7) . . . . ?
C33B C32B C34B C36B 122.1(6) . . . . ?
C31B C32B C34B C35B -177.7(6) . . . . ?
C33B C32B C34B C35B 2.4(8) . . . . ?
C31B C32B C34B C37B 61.8(7) . . . . ?
C33B C32B C34B C37B -118.1(6) . . . . ?
C29B C30B C38B O39B 150.1(5) . . . . ?
C31B C30B C38B O39B -24.9(8) . . . . ?
C29B C30B C38B N40B -30.2(7) . . . . ?
C31B C30B C38B N40B 154.8(5) . . . . ?
O39B C38B N40B C41B -8.3(9) . . . . ?
C30B C38B N40B C41B 172.0(5) . . . . ?
C38B N40B C41B C46B -84.0(7) . . . . ?
C38B N40B C41B C42B 99.0(7) . . . . ?
C46B C41B C42B C43B -3.1(8) . . . . ?
N40B C41B C42B C43B 173.8(5) . . . . ?
C46B C41B C42B C47B 179.7(5) . . . . ?
N40B C41B C42B C47B -3.4(8) . . . . ?
C41B C42B C43B C44B 0.1(8) . . . . ?
C47B C42B C43B C44B 177.4(5) . . . . ?
C42B C43B C44B C45B 3.6(8) . . . . ?
C42B C43B C44B C49B -169.9(5) . . . . ?
C43B C44B C45B C46B -4.6(7) . . . . ?
C49B C44B C45B C46B 169.0(4) . . . . ?
C42B C41B C46B C45B 2.1(8) . . . . ?
N40B C41B C46B C45B -174.8(4) . . . . ?
C42B C41B C46B C48B 179.2(5) . . . . ?
N40B C41B C46B C48B 2.3(7) . . . . ?
C44B C45B C46B C41B 1.9(7) . . . . ?
C44B C45B C46B C48B -175.3(5) . . . . ?
C45B C44B C49B C54B 41.4(6) . . . . ?
C43B C44B C49B C54B -145.2(5) . . . . ?
C45B C44B C49B C55B -80.2(5) . . . . ?
C43B C44B C49B C55B 93.2(5) . . . . ?
C45B C44B C49B C50B 162.4(4) . . . . ?
C43B C44B C49B C50B -24.2(6) . . . . ?
C54B C49B C50B C51B 56.2(6) . . . . ?
C55B C49B C50B C51B 177.3(4) . . . . ?
C44B C49B C50B C51B -67.2(6) . . . . ?
C49B C50B C51B C52B -54.8(6) . . . . ?
C50B C51B C52B C53B 53.0(6) . . . . ?
C51B C52B C53B C54B -55.4(7) . . . . ?
C55B C49B C54B C53B -176.3(4) . . . . ?
C50B C49B C54B C53B -57.8(5) . . . . ?
C44B C49B C54B C53B 66.2(5) . . . . ?
C52B C53B C54B C49B 59.1(6) . . . . ?
C54B C49B C55B C60B -0.5(7) . . . . ?
C50B C49B C55B C60B -118.6(5) . . . . ?
C44B C49B C55B C60B 121.0(5) . . . . ?
C54B C49B C55B C56B -177.5(4) . . . . ?
C50B C49B C55B C56B 64.4(6) . . . . ?
C44B C49B C55B C56B -56.0(6) . . . . ?
C60B C55B C56B C57B -1.9(8) . . . . ?
C49B C55B C56B C57B 175.3(5) . . . . ?
C55B C56B C57B C58B -0.2(8) . . . . ?
C55B C56B C57B C61B -177.1(5) . . . . ?
C56B C57B C58B C59B 2.1(8) . . . . ?
C61B C57B C58B C59B 178.8(5) . . . . ?
C56B C57B C58B N63B -173.3(5) . . . . ?
C61B C57B C58B N63B 3.5(8) . . . . ?
C57B C58B C59B C60B -1.7(8) . . . . ?
N63B C58B C59B C60B 173.5(5) . . . . ?
C57B C58B C59B C62B 178.6(5) . . . . ?
N63B C58B C59B C62B -6.2(8) . . . . ?
C56B C55B C60B C59B 2.3(8) . . . . ?
C49B C55B C60B C59B -174.8(5) . . . . ?
C58B C59B C60B C55B -0.6(8) . . . . ?
C62B C59B C60B C55B 179.2(5) . . . . ?
C59B C58B N63B C64B 97.3(8) . . . . ?
C57B C58B N63B C64B -87.2(8) . . . . ?
C58B N63B C64B O65B -8.9(11) . . . . ?
C58B N63B C64B C66B 170.1(6) . . . . ?
O65B C64B C66B C71B -11.5(10) . . . . ?
N63B C64B C66B C71B 169.5(6) . . . . ?
O65B C64B C66B C67B 167.4(7) . . . . ?
N63B C64B C66B C67B -11.6(8) . . . . ?
C71B C66B C67B C68B -1.7(8) . . . . ?
C64B C66B C67B C68B 179.5(5) . . . . ?
C66B C67B C68B C69B -0.3(8) . . . . ?
C66B C67B C68B C76B -177.8(5) . . . . ?
C67B C68B C69B C70B 2.4(8) . . . . ?
C76B C68B C69B C70B -180.0(5) . . . . ?
C68B C69B C70B C71B -2.4(8) . . . . ?
C68B C69B C70B C72B 178.5(5) . . . . ?
C69B C70B C71B C66B 0.4(8) . . . . ?
C72B C70B C71B C66B 179.5(5) . . . . ?
C67B C66B C71B C70B 1.6(8) . . . . ?
C64B C66B C71B C70B -179.5(5) . . . . ?
C71B C70B C72B C74B -64.7(8) . . . . ?
C69B C70B C72B C74B 114.4(7) . . . . ?
C71B C70B C72B C75B 54.3(8) . . . . ?
C69B C70B C72B C75B -126.6(7) . . . . ?
C71B C70B C72B C73B 174.5(6) . . . . ?
C69B C70B C72B C73B -6.5(9) . . . . ?
C67B C68B C76B O77B 146.3(6) . . . . ?
C69B C68B C76B O77B -31.3(8) . . . . ?
C67B C68B C76B N78B -30.1(8) . . . . ?
C69B C68B C76B N78B 152.3(5) . . . . ?
O77B C76B N78B C79B -7.9(9) . . . . ?
C68B C76B N78B C79B 168.4(5) . . . . ?
C76B N78B C79B C84B 116.5(6) . . . . ?
C76B N78B C79B C80B -70.2(7) . . . . ?
C84B C79B C80B C81B 2.9(7) . . . . ?
N78B C79B C80B C81B -170.2(5) . . . . ?
C84B C79B C80B C85B -177.8(5) . . . . ?
N78B C79B C80B C85B 9.1(7) . . . . ?
C79B C80B C81B C82B 1.3(8) . . . . ?
C85B C80B C81B C82B -178.0(5) . . . . ?
C80B C81B C82B C83B -3.6(7) . . . . ?
C80B C81B C82B C14B 173.6(5) . . . . ?
C13B C14B C82B C81B 144.5(5) . . . . ?
C17B C14B C82B C81B -93.6(5) . . . . ?
C15B C14B C82B C81B 27.2(6) . . . . ?
C13B C14B C82B C83B -38.4(6) . . . . ?
C17B C14B C82B C83B 83.6(5) . . . . ?
C15B C14B C82B C83B -155.6(4) . . . . ?
C81B C82B C83B C84B 1.8(7) . . . . ?
C14B C82B C83B C84B -175.5(4) . . . . ?
C80B C79B C84B C83B -4.5(7) . . . . ?
N78B C79B C84B C83B 168.7(4) . . . . ?
C80B C79B C84B C86B 174.9(5) . . . . ?
N78B C79B C84B C86B -11.9(7) . . . . ?
C82B C83B C84B C79B 2.1(7) . . . . ?
C82B C83B C84B C86B -177.3(4) . . . . ?
